data_4133242
loop_
_publ_author_name
'R\"osel, S\"oren'
'Becker, Jonathan'
'Allen, Wesley D.'
'Schreiner, Peter R.'

_publ_section_title
;
 Probing the Delicate Balance between Pauli Repulsion and London
 Dispersion with Triphenylmethyl Derivatives.
;
_journal_issue 43
_journal_name_full 'Journal of the American Chemical Society'
_journal_page_first 14421
_journal_page_last 14432
_journal_paper_doi 10.1021/jacs.8b09145
_journal_volume 140
_journal_year 2018
_chemical_formula_sum 'C55 H76'
_chemical_formula_weight 737.15
_space_group_crystal_system triclinic
_space_group_IT_number 2
_space_group_name_Hall '-P 1'
_space_group_name_H-M_alt 'P -1'
_atom_sites_solution_hydrogens geom
_atom_sites_solution_primary direct
_atom_sites_solution_secondary difmap
_audit_creation_method SHELXL-2017/1
_cell_angle_alpha 69.259(3)
_cell_angle_beta 86.608(3)
_cell_angle_gamma 81.081(3)
_cell_formula_units_Z 4
_cell_length_a 15.5467(15)
_cell_length_b 15.5510(15)
_cell_length_c 20.3357(19)
_cell_measurement_reflns_used 9781
_cell_measurement_temperature 101(2)
_cell_measurement_theta_max 25.31
_cell_measurement_theta_min 2.33
_cell_volume 4542.2(8)
_computing_cell_refinement 'SAINT 8.38A (Bruker-AXS, 2017)'
_computing_data_collection 'APEX3 v2017.3-0 (Bruker-AXS, 2017)'
_computing_data_reduction 'SAINT 8.38A (Bruker-AXS, 2017)'
_computing_molecular_graphics 'Bruker SHELXTL'
_computing_publication_material 'Bruker SHELXTL'
_computing_structure_refinement 'SHELXL-2017/1 (Sheldrick, 2017)'
_computing_structure_solution 'SHELXT-2015 (Sheldrick, 2015)'
_diffrn_ambient_temperature 101(2)
_diffrn_measured_fraction_theta_full 0.998
_diffrn_measured_fraction_theta_max 0.998
_diffrn_measurement_device_type 'Bruker PHOTON100'
_diffrn_measurement_method '\f and \w scans'
_diffrn_radiation_type MoK\a
_diffrn_radiation_wavelength 0.71073
_diffrn_reflns_av_unetI/netI 0.0586
_diffrn_reflns_Laue_measured_fraction_full 0.998
_diffrn_reflns_Laue_measured_fraction_max 0.998
_diffrn_reflns_limit_h_max 18
_diffrn_reflns_limit_h_min -18
_diffrn_reflns_limit_k_max 18
_diffrn_reflns_limit_k_min -17
_diffrn_reflns_limit_l_max 24
_diffrn_reflns_limit_l_min -24
_diffrn_reflns_number 16615
_diffrn_reflns_point_group_measured_fraction_full 0.998
_diffrn_reflns_point_group_measured_fraction_max 0.998
_diffrn_reflns_theta_full 25.242
_diffrn_reflns_theta_max 25.350
_diffrn_reflns_theta_min 2.333
_diffrn_source 'I\mS micro-focus sealed tube, multilayer optics'
_exptl_absorpt_coefficient_mu 0.060
_exptl_absorpt_correction_T_max 0.745216
_exptl_absorpt_correction_T_min 0.611140
_exptl_absorpt_correction_type multi-scan
_exptl_absorpt_process_details 'TWINABS (Sheldrick, 2009)'
_exptl_crystal_colour colourless
_exptl_crystal_density_diffrn 1.078
_exptl_crystal_density_method 'not measured'
_exptl_crystal_description block
_exptl_crystal_F_000 1624
_exptl_crystal_size_max 0.966
_exptl_crystal_size_mid 0.473
_exptl_crystal_size_min 0.454
_refine_diff_density_max 0.838
_refine_diff_density_min -0.559
_refine_diff_density_rms 0.059
_refine_ls_extinction_coef 0.0133(12)
_refine_ls_extinction_expression Fc^*^=kFc[1+0.001xFc^2^\l^3^/sin(2\q)]^-1/4^
_refine_ls_extinction_method 'SHELXL-2017/1 (Sheldrick 2017)'
_refine_ls_goodness_of_fit_ref 1.060
_refine_ls_hydrogen_treatment constr
_refine_ls_matrix_type full
_refine_ls_number_parameters 1973
_refine_ls_number_reflns 16615
_refine_ls_number_restraints 16464
_refine_ls_restrained_S_all 0.902
_refine_ls_R_factor_all 0.1266
_refine_ls_R_factor_gt 0.0909
_refine_ls_shift/su_max 0.000
_refine_ls_shift/su_mean 0.000
_refine_ls_structure_factor_coef Fsqd
_refine_ls_weighting_details 'w=1/[\s^2^(Fo^2^)+(0.1069P)^2^+6.0238P] where P=(Fo^2^+2Fc^2^)/3'
_refine_ls_weighting_scheme calc
_refine_ls_wR_factor_gt 0.2416
_refine_ls_wR_factor_ref 0.2663
_reflns_Friedel_coverage 0.000
_reflns_number_gt 11576
_reflns_number_total 16615
_reflns_threshold_expression 'I > 2\s(I)'
_cod_data_source_file D17040_tw.cif
_cod_data_source_block D17040_tw
_cod_database_code 4133242
_shelx_shelxl_version_number 2017/1
_shelx_space_group_comment
; 
The symmetry employed for this shelxl refinement is uniquely defined 
by the following loop, which should always be used as a source of 
symmetry information in preference to the above space-group names. 
They are only intended as comments. 
;
_shelx_estimated_absorpt_t_min 0.944
_shelx_estimated_absorpt_t_max 0.973

loop_
_space_group_symop_operation_xyz
'x, y, z'
'-x, -y, -z'

loop_
_atom_site_label
_atom_site_type_symbol
_atom_site_fract_x
_atom_site_fract_y
_atom_site_fract_z
_atom_site_U_iso_or_equiv
_atom_site_adp_type
_atom_site_occupancy
_atom_site_site_symmetry_order
_atom_site_calc_flag
_atom_site_refinement_flags_posn
_atom_site_refinement_flags_adp
_atom_site_refinement_flags_occupancy
_atom_site_disorder_assembly
_atom_site_disorder_group
C1 C 0.6003(6) 0.1316(6) 0.5123(5) 0.0260(18) Uani 0.571(4) 1 d D U P A 1
H1 H 0.576189 0.073717 0.541152 0.031 Uiso 0.571(4) 1 calc R U P A 1
C11 C 0.6349(7) 0.1168(6) 0.4446(5) 0.026(2) Uani 0.571(4) 1 d D U P A 1
C12 C 0.7236(7) 0.0931(6) 0.4348(5) 0.027(2) Uani 0.571(4) 1 d D U P A 1
H12 H 0.763870 0.088577 0.469620 0.033 Uiso 0.571(4) 1 calc R U P A 1
C13 C 0.7536(5) 0.0758(6) 0.3740(5) 0.0277(19) Uani 0.571(4) 1 d D U P A 1
C14 C 0.6949(6) 0.0802(6) 0.3243(6) 0.025(2) Uani 0.571(4) 1 d D U P A 1
H14 H 0.715604 0.067860 0.283219 0.030 Uiso 0.571(4) 1 calc R U P A 1
C15 C 0.6060(7) 0.1025(7) 0.3334(6) 0.029(2) Uani 0.571(4) 1 d D U P A 1
C16 C 0.5768(8) 0.1200(7) 0.3940(5) 0.028(2) Uani 0.571(4) 1 d D U P A 1
H16 H 0.516136 0.134386 0.401022 0.034 Uiso 0.571(4) 1 calc R U P A 1
C17 C 0.8512(5) 0.0544(6) 0.3620(6) 0.0263(17) Uani 0.571(4) 1 d D U P A 1
H17 H 0.858749 0.042612 0.316611 0.032 Uiso 0.571(4) 1 calc R U P A 1
C18 C 0.8972(5) 0.1374(5) 0.3543(4) 0.0359(16) Uani 0.571(4) 1 d D U P A 1
H18A H 0.870313 0.192433 0.315467 0.043 Uiso 0.571(4) 1 calc R U P A 1
H18B H 0.889811 0.151811 0.398144 0.043 Uiso 0.571(4) 1 calc R U P A 1
C19 C 0.9940(5) 0.1175(6) 0.3391(4) 0.0398(18) Uani 0.571(4) 1 d D U P A 1
H19A H 1.001522 0.110127 0.292623 0.048 Uiso 0.571(4) 1 calc R U P A 1
H19B H 1.022771 0.170750 0.337376 0.048 Uiso 0.571(4) 1 calc R U P A 1
C20 C 1.0368(6) 0.0302(8) 0.3949(7) 0.044(2) Uani 0.571(4) 1 d D U P A 1
H20A H 1.098600 0.016994 0.382067 0.052 Uiso 0.571(4) 1 calc R U P A 1
H20B H 1.035272 0.040278 0.440419 0.052 Uiso 0.571(4) 1 calc R U P A 1
C21 C 0.9918(5) -0.0526(6) 0.4031(4) 0.0437(18) Uani 0.571(4) 1 d D U P A 1
H21A H 1.019342 -0.107433 0.441801 0.052 Uiso 0.571(4) 1 calc R U P A 1
H21B H 0.998648 -0.067009 0.359290 0.052 Uiso 0.571(4) 1 calc R U P A 1
C22 C 0.8943(5) -0.0326(5) 0.4194(4) 0.0340(17) Uani 0.571(4) 1 d D U P A 1
H22A H 0.865429 -0.086380 0.422363 0.041 Uiso 0.571(4) 1 calc R U P A 1
H22B H 0.887300 -0.023726 0.465332 0.041 Uiso 0.571(4) 1 calc R U P A 1
C23 C 0.5420(9) 0.1094(8) 0.2779(6) 0.028(2) Uani 0.571(4) 1 d D U P A 1
H23 H 0.483471 0.103316 0.300960 0.033 Uiso 0.571(4) 1 calc R U P A 1
C24 C 0.5652(10) 0.0298(10) 0.2495(8) 0.040(2) Uani 0.571(4) 1 d D U P A 1
H24A H 0.622151 0.034737 0.224888 0.048 Uiso 0.571(4) 1 calc R U P A 1
H24B H 0.570059 -0.030470 0.288882 0.048 Uiso 0.571(4) 1 calc R U P A 1
C25 C 0.4951(14) 0.0343(8) 0.1987(9) 0.048(2) Uani 0.571(4) 1 d D U P A 1
H25A H 0.508183 -0.019330 0.182526 0.058 Uiso 0.571(4) 1 calc R U P A 1
H25B H 0.437913 0.031311 0.222909 0.058 Uiso 0.571(4) 1 calc R U P A 1
C26 C 0.4919(15) 0.1223(9) 0.1374(8) 0.041(3) Uani 0.571(4) 1 d D U P A 1
H26A H 0.446196 0.124970 0.104616 0.050 Uiso 0.571(4) 1 calc R U P A 1
H26B H 0.548401 0.123435 0.112221 0.050 Uiso 0.571(4) 1 calc R U P A 1
C27 C 0.4728(13) 0.2070(9) 0.1598(9) 0.043(3) Uani 0.571(4) 1 d D U P A 1
H27A H 0.411948 0.212051 0.176989 0.052 Uiso 0.571(4) 1 calc R U P A 1
H27B H 0.478240 0.263511 0.118335 0.052 Uiso 0.571(4) 1 calc R U P A 1
C28 C 0.5340(11) 0.2028(9) 0.2176(7) 0.038(3) Uani 0.571(4) 1 d D U P A 1
H28A H 0.592434 0.213635 0.197045 0.046 Uiso 0.571(4) 1 calc R U P A 1
H28B H 0.511948 0.252918 0.236186 0.046 Uiso 0.571(4) 1 calc R U P A 1
C31 C 0.6698(7) 0.1425(6) 0.5575(5) 0.027(2) Uani 0.571(4) 1 d D U P A 1
C32 C 0.6763(11) 0.0853(9) 0.6279(6) 0.033(3) Uani 0.571(4) 1 d D U P A 1
H32 H 0.639463 0.038704 0.645908 0.040 Uiso 0.571(4) 1 calc R U P A 1
C33 C 0.7356(10) 0.0952(9) 0.6722(6) 0.033(3) Uani 0.571(4) 1 d D U P A 1
C34 C 0.7888(10) 0.1633(9) 0.6447(7) 0.030(3) Uani 0.571(4) 1 d D U P A 1
H34 H 0.830565 0.169358 0.674479 0.036 Uiso 0.571(4) 1 calc R U P A 1
C36 C 0.7831(10) 0.2237(9) 0.5746(7) 0.032(2) Uani 0.571(4) 1 d D U P A 1
C35 C 0.7223(8) 0.2120(7) 0.5320(6) 0.029(2) Uani 0.571(4) 1 d D U P A 1
H35 H 0.716592 0.252462 0.484350 0.035 Uiso 0.571(4) 1 calc R U P A 1
C37 C 0.7435(10) 0.0286(9) 0.7477(6) 0.036(2) Uani 0.571(4) 1 d D U P A 1
H37 H 0.700727 -0.015569 0.754305 0.043 Uiso 0.571(4) 1 calc R U P A 1
C38 C 0.7188(12) 0.0793(9) 0.8000(7) 0.035(2) Uani 0.571(4) 1 d D U P A 1
H38A H 0.658509 0.112292 0.790750 0.042 Uiso 0.571(4) 1 calc R U P A 1
H38B H 0.758084 0.126140 0.793405 0.042 Uiso 0.571(4) 1 calc R U P A 1
C39 C 0.7254(13) 0.0103(11) 0.8765(7) 0.039(2) Uani 0.571(4) 1 d D U P A 1
H39A H 0.713864 0.045069 0.909299 0.046 Uiso 0.571(4) 1 calc R U P A 1
H39B H 0.680907 -0.031536 0.884840 0.046 Uiso 0.571(4) 1 calc R U P A 1
C40 C 0.8149(18) -0.047(2) 0.8906(11) 0.046(3) Uani 0.571(4) 1 d D U P A 1
H40A H 0.816786 -0.092654 0.938966 0.056 Uiso 0.571(4) 1 calc R U P A 1
H40B H 0.858836 -0.005351 0.886899 0.056 Uiso 0.571(4) 1 calc R U P A 1
C41 C 0.8371(9) -0.0969(12) 0.8385(9) 0.042(3) Uani 0.571(4) 1 d D U P A 1
H41A H 0.795865 -0.141723 0.844655 0.050 Uiso 0.571(4) 1 calc R U P A 1
H41B H 0.896524 -0.132251 0.848036 0.050 Uiso 0.571(4) 1 calc R U P A 1
C42 C 0.8326(8) -0.0286(12) 0.7631(9) 0.036(2) Uani 0.571(4) 1 d D U P A 1
H42A H 0.877149 0.013077 0.755748 0.044 Uiso 0.571(4) 1 calc R U P A 1
H42B H 0.845224 -0.063083 0.730173 0.044 Uiso 0.571(4) 1 calc R U P A 1
C43 C 0.8410(10) 0.2985(9) 0.5478(8) 0.037(3) Uani 0.571(4) 1 d D U P A 1
H43 H 0.887437 0.284090 0.583617 0.045 Uiso 0.571(4) 1 calc R U P A 1
C44 C 0.7915(12) 0.3960(9) 0.5392(12) 0.036(3) Uani 0.571(4) 1 d D U P A 1
H44A H 0.746982 0.413623 0.502032 0.043 Uiso 0.571(4) 1 calc R U P A 1
H44B H 0.760953 0.394009 0.583706 0.043 Uiso 0.571(4) 1 calc R U P A 1
C45 C 0.8517(13) 0.4690(10) 0.5200(11) 0.043(3) Uani 0.571(4) 1 d D U P A 1
H45A H 0.892918 0.454503 0.558994 0.051 Uiso 0.571(4) 1 calc R U P A 1
H45B H 0.816978 0.530401 0.513609 0.051 Uiso 0.571(4) 1 calc R U P A 1
C46 C 0.9025(12) 0.4736(11) 0.4530(11) 0.048(3) Uani 0.571(4) 1 d D U P A 1
H46A H 0.862173 0.499538 0.412530 0.057 Uiso 0.571(4) 1 calc R U P A 1
H46B H 0.946377 0.515961 0.445667 0.057 Uiso 0.571(4) 1 calc R U P A 1
C47 C 0.9477(8) 0.3791(11) 0.4558(8) 0.054(3) Uani 0.571(4) 1 d D U P A 1
H47A H 0.996281 0.359011 0.489717 0.065 Uiso 0.571(4) 1 calc R U P A 1
H47B H 0.972753 0.383925 0.408909 0.065 Uiso 0.571(4) 1 calc R U P A 1
C48 C 0.8864(9) 0.3059(11) 0.4773(7) 0.050(3) Uani 0.571(4) 1 d D U P A 1
H48A H 0.920016 0.244864 0.481066 0.059 Uiso 0.571(4) 1 calc R U P A 1
H48B H 0.841908 0.322038 0.440421 0.059 Uiso 0.571(4) 1 calc R U P A 1
C51 C 0.5262(7) 0.2107(6) 0.5028(6) 0.026(2) Uani 0.571(4) 1 d D U P A 1
C52 C 0.4631(7) 0.2006(6) 0.5552(6) 0.032(2) Uani 0.571(4) 1 d D U P A 1
H52 H 0.464553 0.142832 0.592816 0.039 Uiso 0.571(4) 1 calc R U P A 1
C53 C 0.3976(7) 0.2737(6) 0.5538(5) 0.036(2) Uani 0.571(4) 1 d D U P A 1
C54 C 0.3953(7) 0.3564(6) 0.4982(6) 0.030(2) Uani 0.571(4) 1 d D U P A 1
H54 H 0.350331 0.406183 0.496313 0.036 Uiso 0.571(4) 1 calc R U P A 1
C55 C 0.4578(8) 0.3688(6) 0.4444(6) 0.0243(19) Uani 0.571(4) 1 d D U P A 1
C56 C 0.5236(9) 0.2945(7) 0.4484(8) 0.029(2) Uani 0.571(4) 1 d D U P A 1
H56 H 0.567261 0.302233 0.412854 0.035 Uiso 0.571(4) 1 calc R U P A 1
C57 C 0.3340(6) 0.2570(5) 0.6158(5) 0.0560(16) Uani 0.571(4) 1 d D U P A 1
H57 H 0.374962 0.223831 0.655934 0.067 Uiso 0.571(4) 1 calc R U P A 1
C58 C 0.2975(4) 0.3389(4) 0.6332(3) 0.0338(14) Uani 0.571(4) 1 d D U P A 1
H58A H 0.267948 0.386223 0.591098 0.041 Uiso 0.571(4) 1 calc R U P A 1
H58B H 0.345784 0.365506 0.644974 0.041 Uiso 0.571(4) 1 calc R U P A 1
C59 C 0.2334(5) 0.3194(5) 0.6938(4) 0.055(2) Uani 0.571(4) 1 d D U P A 1
H59A H 0.266715 0.298646 0.738021 0.066 Uiso 0.571(4) 1 calc R U P A 1
H59B H 0.196215 0.378632 0.690164 0.066 Uiso 0.571(4) 1 calc R U P A 1
C60 C 0.1773(7) 0.2516(7) 0.6994(6) 0.075(3) Uani 0.571(4) 1 d D U P A 1
H60A H 0.126410 0.283299 0.668671 0.090 Uiso 0.571(4) 1 calc R U P A 1
H60B H 0.155419 0.229220 0.748405 0.090 Uiso 0.571(4) 1 calc R U P A 1
C61 C 0.2166(5) 0.1681(5) 0.6809(4) 0.0361(16) Uani 0.571(4) 1 d D U P A 1
H61A H 0.245171 0.120451 0.723254 0.043 Uiso 0.571(4) 1 calc R U P A 1
H61B H 0.168929 0.141654 0.668044 0.043 Uiso 0.571(4) 1 calc R U P A 1
C62 C 0.2816(5) 0.1862(4) 0.6222(3) 0.0393(16) Uani 0.571(4) 1 d D U P A 1
H62A H 0.321016 0.127527 0.628124 0.047 Uiso 0.571(4) 1 calc R U P A 1
H62B H 0.250049 0.203523 0.577411 0.047 Uiso 0.571(4) 1 calc R U P A 1
C63 C 0.4555(9) 0.4593(6) 0.3822(6) 0.025(2) Uani 0.571(4) 1 d D U P A 1
H63 H 0.510874 0.454441 0.355265 0.030 Uiso 0.571(4) 1 calc R U P A 1
C64 C 0.4525(10) 0.5440(7) 0.4031(7) 0.034(2) Uani 0.571(4) 1 d D U P A 1
H64A H 0.504306 0.536135 0.431870 0.041 Uiso 0.571(4) 1 calc R U P A 1
H64B H 0.400180 0.548643 0.432563 0.041 Uiso 0.571(4) 1 calc R U P A 1
C65 C 0.4502(10) 0.6343(8) 0.3395(6) 0.041(3) Uani 0.571(4) 1 d D U P A 1
H65A H 0.507074 0.634778 0.314813 0.049 Uiso 0.571(4) 1 calc R U P A 1
H65B H 0.440770 0.687854 0.355910 0.049 Uiso 0.571(4) 1 calc R U P A 1
C66 C 0.3777(11) 0.6443(8) 0.2882(7) 0.044(3) Uani 0.571(4) 1 d D U P A 1
H66A H 0.320437 0.654641 0.310381 0.053 Uiso 0.571(4) 1 calc R U P A 1
H66B H 0.382378 0.699459 0.245450 0.053 Uiso 0.571(4) 1 calc R U P A 1
C67 C 0.3822(13) 0.5599(8) 0.2676(7) 0.040(3) Uani 0.571(4) 1 d D U P A 1
H67A H 0.436251 0.553748 0.240253 0.048 Uiso 0.571(4) 1 calc R U P A 1
H67B H 0.332094 0.567458 0.237199 0.048 Uiso 0.571(4) 1 calc R U P A 1
C68 C 0.3812(12) 0.4720(8) 0.3324(8) 0.036(3) Uani 0.571(4) 1 d D U P A 1
H68A H 0.324918 0.475878 0.357390 0.043 Uiso 0.571(4) 1 calc R U P A 1
H68B H 0.386385 0.417364 0.317387 0.043 Uiso 0.571(4) 1 calc R U P A 1
C1A C 0.5997(8) 0.1619(7) 0.5101(6) 0.026(2) Uani 0.429(4) 1 d D U P A 2
H1A H 0.574174 0.104475 0.537883 0.031 Uiso 0.429(4) 1 calc R U P A 2
C11A C 0.6367(8) 0.1458(8) 0.4431(6) 0.024(2) Uani 0.429(4) 1 d D U P A 2
C12A C 0.7256(8) 0.1248(8) 0.4321(7) 0.025(3) Uani 0.429(4) 1 d D U P A 2
H12A H 0.765770 0.123710 0.465893 0.031 Uiso 0.429(4) 1 calc R U P A 2
C13A C 0.7571(7) 0.1052(8) 0.3723(7) 0.027(2) Uani 0.429(4) 1 d D U P A 2
C14A C 0.6975(8) 0.1098(8) 0.3233(7) 0.023(3) Uani 0.429(4) 1 d D U P A 2
H14A H 0.718617 0.099141 0.281619 0.028 Uiso 0.429(4) 1 calc R U P A 2
C15A C 0.6076(9) 0.1291(9) 0.3316(7) 0.024(2) Uani 0.429(4) 1 d D U P A 2
C16A C 0.5794(9) 0.1487(9) 0.3916(7) 0.023(3) Uani 0.429(4) 1 d D U P A 2
H16A H 0.518771 0.164802 0.397819 0.028 Uiso 0.429(4) 1 calc R U P A 2
C17A C 0.8547(7) 0.0819(8) 0.3606(8) 0.031(3) Uani 0.429(4) 1 d D U P A 2
H17A H 0.864678 0.104302 0.308626 0.037 Uiso 0.429(4) 1 calc R U P A 2
C18A C 0.9140(6) 0.1261(7) 0.3910(7) 0.043(2) Uani 0.429(4) 1 d D U P A 2
H18C H 0.905341 0.106379 0.442518 0.052 Uiso 0.429(4) 1 calc R U P A 2
H18D H 0.898925 0.194494 0.371016 0.052 Uiso 0.429(4) 1 calc R U P A 2
C19A C 1.0109(6) 0.0984(8) 0.3747(7) 0.042(2) Uani 0.429(4) 1 d D U P A 2
H19C H 1.021299 0.124983 0.323438 0.050 Uiso 0.429(4) 1 calc R U P A 2
H19D H 1.048359 0.124532 0.398360 0.050 Uiso 0.429(4) 1 calc R U P A 2
C20A C 1.0353(9) -0.0057(8) 0.3993(9) 0.037(3) Uani 0.429(4) 1 d D U P A 2
H20C H 1.032416 -0.031223 0.451335 0.044 Uiso 0.429(4) 1 calc R U P A 2
H20D H 1.096105 -0.020821 0.385039 0.044 Uiso 0.429(4) 1 calc R U P A 2
C21A C 0.9764(6) -0.0512(8) 0.3697(7) 0.044(2) Uani 0.429(4) 1 d D U P A 2
H21C H 0.992062 -0.119538 0.389701 0.053 Uiso 0.429(4) 1 calc R U P A 2
H21D H 0.983865 -0.031379 0.318046 0.053 Uiso 0.429(4) 1 calc R U P A 2
C22A C 0.8812(6) -0.0238(7) 0.3877(6) 0.037(2) Uani 0.429(4) 1 d D U P A 2
H22C H 0.842892 -0.052111 0.366554 0.044 Uiso 0.429(4) 1 calc R U P A 2
H22D H 0.873075 -0.048465 0.439332 0.044 Uiso 0.429(4) 1 calc R U P A 2
C23B C 0.5441(12) 0.1339(10) 0.2761(8) 0.028(3) Uani 0.429(4) 1 d D U P A 2
H23B H 0.484460 0.140363 0.296647 0.033 Uiso 0.429(4) 1 calc R U P A 2
C24B C 0.5534(13) 0.0479(12) 0.2561(10) 0.038(3) Uani 0.429(4) 1 d D U P A 2
H24C H 0.541728 -0.005693 0.298068 0.045 Uiso 0.429(4) 1 calc R U P A 2
H24D H 0.614153 0.034600 0.240937 0.045 Uiso 0.429(4) 1 calc R U P A 2
C25B C 0.4916(19) 0.0576(12) 0.1969(13) 0.048(2) Uani 0.429(4) 1 d D U P A 2
H25C H 0.509348 0.005406 0.179702 0.058 Uiso 0.429(4) 1 calc R U P A 2
H25D H 0.431981 0.052482 0.216564 0.058 Uiso 0.429(4) 1 calc R U P A 2
C26B C 0.4893(19) 0.1471(13) 0.1359(11) 0.039(3) Uani 0.429(4) 1 d D U P A 2
H26C H 0.442049 0.152327 0.103569 0.046 Uiso 0.429(4) 1 calc R U P A 2
H26D H 0.545108 0.146955 0.109720 0.046 Uiso 0.429(4) 1 calc R U P A 2
C27B C 0.4746(15) 0.2308(12) 0.1598(11) 0.037(3) Uani 0.429(4) 1 d D U P A 2
H27C H 0.417367 0.233894 0.183526 0.044 Uiso 0.429(4) 1 calc R U P A 2
H27D H 0.475282 0.288847 0.118720 0.044 Uiso 0.429(4) 1 calc R U P A 2
C28B C 0.5473(14) 0.2204(13) 0.2106(10) 0.034(3) Uani 0.429(4) 1 d D U P A 2
H28C H 0.604466 0.215733 0.186945 0.041 Uiso 0.429(4) 1 calc R U P A 2
H28D H 0.540932 0.276052 0.224486 0.041 Uiso 0.429(4) 1 calc R U P A 2
C31A C 0.6657(9) 0.1716(8) 0.5586(7) 0.022(2) Uani 0.429(4) 1 d D U P A 2
C32A C 0.6723(13) 0.1099(11) 0.6282(8) 0.028(3) Uani 0.429(4) 1 d D U P A 2
H32A H 0.636019 0.062641 0.643974 0.033 Uiso 0.429(4) 1 calc R U P A 2
C33A C 0.7311(14) 0.1163(12) 0.6749(8) 0.031(3) Uani 0.429(4) 1 d D U P A 2
C34A C 0.7859(15) 0.1839(12) 0.6502(9) 0.031(3) Uani 0.429(4) 1 d D U P A 2
H34A H 0.825693 0.189639 0.681594 0.037 Uiso 0.429(4) 1 calc R U P A 2
C36A C 0.7837(12) 0.2434(12) 0.5800(8) 0.029(3) Uani 0.429(4) 1 d D U P A 2
C35A C 0.7216(11) 0.2382(9) 0.5356(8) 0.027(3) Uani 0.429(4) 1 d D U P A 2
H35A H 0.717208 0.280973 0.488689 0.033 Uiso 0.429(4) 1 calc R U P A 2
C37A C 0.7349(14) 0.0485(12) 0.7504(8) 0.037(3) Uani 0.429(4) 1 d D U P A 2
H37A H 0.682923 0.015637 0.756700 0.045 Uiso 0.429(4) 1 calc R U P A 2
C38A C 0.7243(19) 0.0974(14) 0.8033(10) 0.045(4) Uani 0.429(4) 1 d D U P A 2
H38C H 0.667992 0.139087 0.795553 0.054 Uiso 0.429(4) 1 calc R U P A 2
H38D H 0.771383 0.136077 0.796445 0.054 Uiso 0.429(4) 1 calc R U P A 2
C39A C 0.727(2) 0.0276(16) 0.8790(11) 0.051(4) Uani 0.429(4) 1 d D U P A 2
H39C H 0.725779 0.061317 0.912312 0.061 Uiso 0.429(4) 1 calc R U P A 2
H39D H 0.675662 -0.004868 0.888002 0.061 Uiso 0.429(4) 1 calc R U P A 2
C40A C 0.809(2) -0.043(3) 0.8916(14) 0.044(4) Uani 0.429(4) 1 d D U P A 2
H40C H 0.808250 -0.088142 0.940231 0.053 Uiso 0.429(4) 1 calc R U P A 2
H40D H 0.860714 -0.011335 0.886034 0.053 Uiso 0.429(4) 1 calc R U P A 2
C41A C 0.8141(14) -0.0944(16) 0.8396(12) 0.046(4) Uani 0.429(4) 1 d D U P A 2
H41C H 0.868294 -0.139502 0.847628 0.055 Uiso 0.429(4) 1 calc R U P A 2
H41D H 0.764129 -0.129436 0.847189 0.055 Uiso 0.429(4) 1 calc R U P A 2
C42A C 0.8129(13) -0.0260(16) 0.7641(11) 0.043(4) Uani 0.429(4) 1 d D U P A 2
H42C H 0.866676 0.003344 0.754977 0.051 Uiso 0.429(4) 1 calc R U P A 2
H42D H 0.812289 -0.060059 0.731251 0.051 Uiso 0.429(4) 1 calc R U P A 2
C43A C 0.8464(13) 0.3132(12) 0.5536(10) 0.033(3) Uani 0.429(4) 1 d D U P A 2
H43A H 0.886881 0.300738 0.593412 0.040 Uiso 0.429(4) 1 calc R U P A 2
C44A C 0.8012(15) 0.4138(13) 0.5365(15) 0.034(3) Uani 0.429(4) 1 d D U P A 2
H44C H 0.757901 0.428291 0.498933 0.041 Uiso 0.429(4) 1 calc R U P A 2
H44D H 0.769611 0.419638 0.578787 0.041 Uiso 0.429(4) 1 calc R U P A 2
C45A C 0.8647(16) 0.4833(14) 0.5129(14) 0.037(3) Uani 0.429(4) 1 d D U P A 2
H45C H 0.902680 0.475060 0.552757 0.045 Uiso 0.429(4) 1 calc R U P A 2
H45D H 0.832225 0.547055 0.498216 0.045 Uiso 0.429(4) 1 calc R U P A 2
C46A C 0.9206(15) 0.4709(14) 0.4519(13) 0.042(3) Uani 0.429(4) 1 d D U P A 2
H46C H 0.883317 0.487124 0.410187 0.051 Uiso 0.429(4) 1 calc R U P A 2
H46D H 0.964452 0.514110 0.439801 0.051 Uiso 0.429(4) 1 calc R U P A 2
C47A C 0.9666(10) 0.3728(14) 0.4692(9) 0.040(3) Uani 0.429(4) 1 d D U P A 2
H47C H 1.009050 0.359168 0.507280 0.048 Uiso 0.429(4) 1 calc R U P A 2
H47D H 0.999284 0.367134 0.427336 0.048 Uiso 0.429(4) 1 calc R U P A 2
C48A C 0.9034(10) 0.3017(13) 0.4924(8) 0.038(3) Uani 0.429(4) 1 d D U P A 2
H48C H 0.936561 0.238286 0.507108 0.046 Uiso 0.429(4) 1 calc R U P A 2
H48D H 0.865972 0.309691 0.452370 0.046 Uiso 0.429(4) 1 calc R U P A 2
C51A C 0.5247(8) 0.2412(8) 0.4974(8) 0.023(2) Uani 0.429(4) 1 d D U P A 2
C52A C 0.4568(10) 0.2330(8) 0.5462(8) 0.032(3) Uani 0.429(4) 1 d D U P A 2
H52A H 0.456107 0.176545 0.584914 0.039 Uiso 0.429(4) 1 calc R U P A 2
C53A C 0.3901(8) 0.3068(8) 0.5389(6) 0.036(3) Uani 0.429(4) 1 d D U P A 2
C54A C 0.3907(10) 0.3875(9) 0.4814(7) 0.028(3) Uani 0.429(4) 1 d D U P A 2
H54A H 0.344867 0.437531 0.476095 0.034 Uiso 0.429(4) 1 calc R U P A 2
C55A C 0.4564(10) 0.3975(8) 0.4311(8) 0.022(2) Uani 0.429(4) 1 d D U P A 2
C56A C 0.5224(12) 0.3227(8) 0.4399(9) 0.023(3) Uani 0.429(4) 1 d D U P A 2
H56A H 0.567172 0.327738 0.405340 0.028 Uiso 0.429(4) 1 calc R U P A 2
C57A C 0.3158(7) 0.2979(8) 0.5923(5) 0.0560(16) Uani 0.429(4) 1 d D U P A 2
H57A H 0.295551 0.363842 0.588164 0.067 Uiso 0.429(4) 1 calc R U P A 2
C58A C 0.3450(6) 0.2523(10) 0.6691(5) 0.069(3) Uani 0.429(4) 1 d D U P A 2
H58C H 0.383292 0.291008 0.679616 0.083 Uiso 0.429(4) 1 calc R U P A 2
H58D H 0.379497 0.190743 0.675626 0.083 Uiso 0.429(4) 1 calc R U P A 2
C59A C 0.2664(7) 0.2396(10) 0.7222(5) 0.075(3) Uani 0.429(4) 1 d D U P A 2
H59C H 0.287019 0.196766 0.769269 0.090 Uiso 0.429(4) 1 calc R U P A 2
H59D H 0.242283 0.300310 0.726297 0.090 Uiso 0.429(4) 1 calc R U P A 2
C60A C 0.1988(8) 0.2026(10) 0.6989(7) 0.079(3) Uani 0.429(4) 1 d D U P A 2
H60C H 0.149668 0.196211 0.732786 0.094 Uiso 0.429(4) 1 calc R U P A 2
H60D H 0.222007 0.140043 0.698077 0.094 Uiso 0.429(4) 1 calc R U P A 2
C61A C 0.1652(7) 0.2662(9) 0.6247(5) 0.071(3) Uani 0.429(4) 1 d D U P A 2
H61C H 0.118541 0.240111 0.610179 0.085 Uiso 0.429(4) 1 calc R U P A 2
H61D H 0.141475 0.329045 0.624737 0.085 Uiso 0.429(4) 1 calc R U P A 2
C62A C 0.2430(7) 0.2714(8) 0.5738(5) 0.062(2) Uani 0.429(4) 1 d D U P A 2
H62C H 0.259682 0.209561 0.569389 0.074 Uiso 0.429(4) 1 calc R U P A 2
H62D H 0.223811 0.315767 0.526795 0.074 Uiso 0.429(4) 1 calc R U P A 2
C63A C 0.4539(12) 0.4852(9) 0.3670(8) 0.025(3) Uani 0.429(4) 1 d D U P A 2
H63A H 0.507625 0.477880 0.338771 0.031 Uiso 0.429(4) 1 calc R U P A 2
C64A C 0.4552(14) 0.5711(10) 0.3860(8) 0.031(3) Uani 0.429(4) 1 d D U P A 2
H64C H 0.507528 0.562547 0.414434 0.037 Uiso 0.429(4) 1 calc R U P A 2
H64D H 0.403166 0.580103 0.414609 0.037 Uiso 0.429(4) 1 calc R U P A 2
C65A C 0.4563(14) 0.6575(11) 0.3190(9) 0.043(3) Uani 0.429(4) 1 d D U P A 2
H65C H 0.454023 0.713338 0.332147 0.052 Uiso 0.429(4) 1 calc R U P A 2
H65D H 0.511128 0.651027 0.292765 0.052 Uiso 0.429(4) 1 calc R U P A 2
C66A C 0.3790(15) 0.6698(11) 0.2720(10) 0.039(3) Uani 0.429(4) 1 d D U P A 2
H66C H 0.324372 0.683681 0.296308 0.046 Uiso 0.429(4) 1 calc R U P A 2
H66D H 0.383248 0.723450 0.228075 0.046 Uiso 0.429(4) 1 calc R U P A 2
C67A C 0.3755(15) 0.5852(12) 0.2542(10) 0.038(3) Uani 0.429(4) 1 d D U P A 2
H67C H 0.426499 0.576012 0.224600 0.045 Uiso 0.429(4) 1 calc R U P A 2
H67D H 0.322316 0.594487 0.226640 0.045 Uiso 0.429(4) 1 calc R U P A 2
C68A C 0.3753(13) 0.4982(10) 0.3204(10) 0.027(3) Uani 0.429(4) 1 d D U P A 2
H68C H 0.377262 0.442898 0.306575 0.033 Uiso 0.429(4) 1 calc R U P A 2
H68D H 0.320873 0.503978 0.347265 0.033 Uiso 0.429(4) 1 calc R U P A 2
C70 C 0.0457(6) 0.3809(10) 0.0606(6) 0.0305(18) Uani 0.607(3) 1 d D U P B 1
H70 H 0.017695 0.446381 0.036672 0.037 Uiso 0.607(3) 1 calc R U P B 1
C71 C 0.0874(7) 0.3467(14) 0.0025(6) 0.029(2) Uani 0.607(3) 1 d D U P B 1
C72 C 0.1730(9) 0.3038(19) 0.0045(9) 0.027(3) Uani 0.607(3) 1 d D U P B 1
H72 H 0.208300 0.295592 0.043433 0.032 Uiso 0.607(3) 1 calc R U P B 1
C73 C 0.2089(6) 0.2726(11) -0.0488(6) 0.028(2) Uani 0.607(3) 1 d D U P B 1
C74 C 0.1563(6) 0.2828(7) -0.1048(5) 0.030(2) Uani 0.607(3) 1 d D U P B 1
H74 H 0.180152 0.262423 -0.141774 0.037 Uiso 0.607(3) 1 calc R U P B 1
C75 C 0.0687(5) 0.3228(5) -0.1077(4) 0.0338(17) Uani 0.607(3) 1 d D U P B 1
C76 C 0.0362(6) 0.3540(6) -0.0532(4) 0.032(2) Uani 0.607(3) 1 d D U P B 1
H76 H -0.023019 0.381149 -0.054462 0.038 Uiso 0.607(3) 1 calc R U P B 1
C77 C 0.3051(7) 0.2306(9) -0.0461(9) 0.033(2) Uani 0.607(3) 1 d D U P B 1
H77 H 0.324793 0.214603 0.003308 0.039 Uiso 0.607(3) 1 calc R U P B 1
C78 C 0.3599(6) 0.3017(8) -0.0928(8) 0.053(3) Uani 0.607(3) 1 d D U P B 1
H78A H 0.351942 0.356629 -0.077992 0.064 Uiso 0.607(3) 1 calc R U P B 1
H78B H 0.339959 0.322323 -0.142007 0.064 Uiso 0.607(3) 1 calc R U P B 1
C79 C 0.4558(6) 0.2617(8) -0.0888(7) 0.064(3) Uani 0.607(3) 1 d D U P B 1
H79A H 0.488997 0.308347 -0.122196 0.077 Uiso 0.607(3) 1 calc R U P B 1
H79B H 0.477369 0.248310 -0.040865 0.077 Uiso 0.607(3) 1 calc R U P B 1
C80 C 0.4715(7) 0.1740(8) -0.1059(7) 0.064(3) Uani 0.607(3) 1 d D U P B 1
H80A H 0.456855 0.188959 -0.155865 0.077 Uiso 0.607(3) 1 calc R U P B 1
H80B H 0.534044 0.148201 -0.099662 0.077 Uiso 0.607(3) 1 calc R U P B 1
C81 C 0.4184(8) 0.1018(8) -0.0604(10) 0.054(3) Uani 0.607(3) 1 d D U P B 1
H81A H 0.439587 0.079156 -0.011379 0.065 Uiso 0.607(3) 1 calc R U P B 1
H81B H 0.426005 0.048405 -0.076922 0.065 Uiso 0.607(3) 1 calc R U P B 1
C82 C 0.3215(8) 0.1415(11) -0.0623(12) 0.038(3) Uani 0.607(3) 1 d D U P B 1
H82A H 0.298194 0.153576 -0.109444 0.046 Uiso 0.607(3) 1 calc R U P B 1
H82B H 0.289696 0.094574 -0.027603 0.046 Uiso 0.607(3) 1 calc R U P B 1
C83 C 0.0112(5) 0.3277(5) -0.1676(4) 0.0430(17) Uani 0.607(3) 1 d D U P B 1
H83 H 0.039457 0.279791 -0.187388 0.052 Uiso 0.607(3) 1 calc R U P B 1
C84 C 0.0058(5) 0.4231(5) -0.2280(3) 0.0385(16) Uani 0.607(3) 1 d D U P B 1
H84A H -0.022553 0.472654 -0.210748 0.046 Uiso 0.607(3) 1 calc R U P B 1
H84B H 0.065168 0.436356 -0.244408 0.046 Uiso 0.607(3) 1 calc R U P B 1
C85 C -0.0464(5) 0.4223(6) -0.2890(4) 0.0450(18) Uani 0.607(3) 1 d D U P B 1
H85A H -0.051700 0.484343 -0.326450 0.054 Uiso 0.607(3) 1 calc R U P B 1
H85B H -0.015086 0.376558 -0.308857 0.054 Uiso 0.607(3) 1 calc R U P B 1
C86 C -0.1345(6) 0.3982(6) -0.2660(6) 0.043(2) Uani 0.607(3) 1 d D U P B 1
H86A H -0.166060 0.397157 -0.306527 0.052 Uiso 0.607(3) 1 calc R U P B 1
H86B H -0.167387 0.446561 -0.249403 0.052 Uiso 0.607(3) 1 calc R U P B 1
C87 C -0.1303(5) 0.3034(5) -0.2068(4) 0.0561(19) Uani 0.607(3) 1 d D U P B 1
H87A H -0.100614 0.254100 -0.223830 0.067 Uiso 0.607(3) 1 calc R U P B 1
H87B H -0.189991 0.289784 -0.191712 0.067 Uiso 0.607(3) 1 calc R U P B 1
C88 C -0.0795(5) 0.3051(5) -0.1438(3) 0.0503(18) Uani 0.607(3) 1 d D U P B 1
H88A H -0.110771 0.352522 -0.125436 0.060 Uiso 0.607(3) 1 calc R U P B 1
H88B H -0.075580 0.243859 -0.105456 0.060 Uiso 0.607(3) 1 calc R U P B 1
C91 C -0.0270(8) 0.3267(8) 0.0999(7) 0.035(2) Uani 0.607(3) 1 d D U P B 1
C92 C -0.0371(12) 0.2428(11) 0.0935(11) 0.043(3) Uani 0.607(3) 1 d D U P B 1
H92 H 0.007927 0.211351 0.073250 0.052 Uiso 0.607(3) 1 calc R U P B 1
C93 C -0.1136(7) 0.2053(7) 0.1170(7) 0.050(2) Uani 0.607(3) 1 d D U P B 1
C94 C -0.1662(6) 0.2329(5) 0.1673(5) 0.0386(19) Uani 0.607(3) 1 d D U P B 1
H94 H -0.208529 0.196528 0.193942 0.046 Uiso 0.607(3) 1 calc R U P B 1
C95 C -0.1545(4) 0.3145(4) 0.1766(3) 0.0250(13) Uani 0.607(3) 1 d D U P B 1
C96 C -0.0854(4) 0.3596(4) 0.1429(3) 0.0223(14) Uani 0.607(3) 1 d D U P B 1
H96 H -0.077617 0.415431 0.149399 0.027 Uiso 0.607(3) 1 calc R U P B 1
C97 C -0.1286(7) 0.1181(6) 0.1057(5) 0.063(2) Uani 0.607(3) 1 d D U P B 1
H97 H -0.192062 0.113723 0.114101 0.076 Uiso 0.607(3) 1 calc R U P B 1
C98 C -0.1102(7) 0.1208(5) 0.0319(5) 0.072(2) Uani 0.607(3) 1 d D U P B 1
H98A H -0.047780 0.124809 0.020801 0.086 Uiso 0.607(3) 1 calc R U P B 1
H98B H -0.144813 0.176402 -0.001426 0.086 Uiso 0.607(3) 1 calc R U P B 1
C99 C -0.1338(7) 0.0324(5) 0.0237(6) 0.082(2) Uani 0.607(3) 1 d D U P B 1
H99A H -0.196522 0.028994 0.033867 0.099 Uiso 0.607(3) 1 calc R U P B 1
H99B H -0.122494 0.034751 -0.025309 0.099 Uiso 0.607(3) 1 calc R U P B 1
C100 C -0.0798(9) -0.0529(8) 0.0739(6) 0.073(3) Uani 0.607(3) 1 d D U P B 1
H10A H -0.094237 -0.109691 0.068358 0.088 Uiso 0.607(3) 1 calc R U P B 1
H10B H -0.017083 -0.050000 0.063535 0.088 Uiso 0.607(3) 1 calc R U P B 1
C101 C -0.0995(9) -0.0557(8) 0.1485(6) 0.092(3) Uani 0.607(3) 1 d D U P B 1
H10C H -0.161486 -0.062698 0.159584 0.111 Uiso 0.607(3) 1 calc R U P B 1
H10D H -0.063466 -0.110151 0.181774 0.111 Uiso 0.607(3) 1 calc R U P B 1
C102 C -0.0810(7) 0.0321(6) 0.1577(5) 0.068(2) Uani 0.607(3) 1 d D U P B 1
H10E H -0.098045 0.030023 0.205880 0.081 Uiso 0.607(3) 1 calc R U P B 1
H10F H -0.017607 0.034700 0.152461 0.081 Uiso 0.607(3) 1 calc R U P B 1
C103 C -0.2193(3) 0.3530(3) 0.2210(3) 0.0219(10) Uani 0.607(3) 1 d D U P B 1
H103 H -0.246514 0.299734 0.254194 0.026 Uiso 0.607(3) 1 calc R U P B 1
C104 C -0.2939(4) 0.4237(5) 0.1751(3) 0.0261(14) Uani 0.607(3) 1 d D U P B 1
H10G H -0.269208 0.477295 0.141120 0.031 Uiso 0.607(3) 1 calc R U P B 1
H10H H -0.321636 0.393551 0.148050 0.031 Uiso 0.607(3) 1 calc R U P B 1
C105 C -0.3622(6) 0.4579(8) 0.2201(5) 0.038(2) Uani 0.607(3) 1 d D U P B 1
H10I H -0.391909 0.405490 0.250025 0.046 Uiso 0.607(3) 1 calc R U P B 1
H10J H -0.406380 0.505709 0.189286 0.046 Uiso 0.607(3) 1 calc R U P B 1
C106 C -0.3215(4) 0.4989(5) 0.2665(4) 0.0335(15) Uani 0.607(3) 1 d D U P B 1
H10K H -0.366787 0.516658 0.297520 0.040 Uiso 0.607(3) 1 calc R U P B 1
H10L H -0.297763 0.555742 0.236612 0.040 Uiso 0.607(3) 1 calc R U P B 1
C107 C -0.2477(4) 0.4285(4) 0.3119(3) 0.0322(13) Uani 0.607(3) 1 d D U P B 1
H10M H -0.220674 0.457535 0.340127 0.039 Uiso 0.607(3) 1 calc R U P B 1
H10N H -0.272132 0.373832 0.344734 0.039 Uiso 0.607(3) 1 calc R U P B 1
C108 C -0.1797(5) 0.3979(6) 0.2656(4) 0.0313(19) Uani 0.607(3) 1 d D U P B 1
H10O H -0.132874 0.352858 0.295252 0.038 Uiso 0.607(3) 1 calc R U P B 1
H10P H -0.153618 0.452346 0.234360 0.038 Uiso 0.607(3) 1 calc R U P B 1
C111 C 0.1147(12) 0.3849(14) 0.1093(7) 0.029(2) Uani 0.607(3) 1 d D U P B 1
C112 C 0.1237(14) 0.3238(17) 0.1774(8) 0.028(3) Uani 0.607(3) 1 d D U P B 1
H112 H 0.085539 0.278574 0.195636 0.034 Uiso 0.607(3) 1 calc R U P B 1
C113 C 0.1887(11) 0.3286(12) 0.2194(6) 0.032(2) Uani 0.607(3) 1 d D U P B 1
C114 C 0.2495(14) 0.3896(13) 0.1920(8) 0.033(3) Uani 0.607(3) 1 d D U P B 1
H114 H 0.296672 0.388674 0.220021 0.040 Uiso 0.607(3) 1 calc R U P B 1
C115 C 0.2402(10) 0.4516(10) 0.1234(7) 0.028(2) Uani 0.607(3) 1 d D U P B 1
C116 C 0.1697(13) 0.4515(15) 0.0838(9) 0.030(2) Uani 0.607(3) 1 d D U P B 1
H116 H 0.159418 0.498031 0.038694 0.035 Uiso 0.607(3) 1 calc R U P B 1
C117 C 0.1964(9) 0.2662(8) 0.2954(5) 0.034(2) Uani 0.607(3) 1 d D U P B 1
H117 H 0.151181 0.224018 0.304637 0.041 Uiso 0.607(3) 1 calc R U P B 1
C118 C 0.1784(7) 0.3203(6) 0.3453(4) 0.0364(18) Uani 0.607(3) 1 d D U P B 1
H11A H 0.119669 0.357297 0.336234 0.044 Uiso 0.607(3) 1 calc R U P B 1
H11B H 0.221550 0.363588 0.337312 0.044 Uiso 0.607(3) 1 calc R U P B 1
C119 C 0.1838(5) 0.2529(5) 0.4213(4) 0.0401(16) Uani 0.607(3) 1 d D U P B 1
H11C H 0.173690 0.288744 0.453453 0.048 Uiso 0.607(3) 1 calc R U P B 1
H11D H 0.137358 0.213225 0.429942 0.048 Uiso 0.607(3) 1 calc R U P B 1
C120 C 0.2704(7) 0.1924(6) 0.4375(5) 0.040(2) Uani 0.607(3) 1 d D U P B 1
H12B H 0.270042 0.147913 0.486343 0.048 Uiso 0.607(3) 1 calc R U P B 1
H12C H 0.316437 0.231344 0.433590 0.048 Uiso 0.607(3) 1 calc R U P B 1
C121 C 0.2904(9) 0.1393(9) 0.3873(6) 0.037(2) Uani 0.607(3) 1 d D U P B 1
H12D H 0.248589 0.094604 0.395405 0.044 Uiso 0.607(3) 1 calc R U P B 1
H12E H 0.349680 0.103733 0.396618 0.044 Uiso 0.607(3) 1 calc R U P B 1
C122 C 0.2846(10) 0.2054(13) 0.3109(7) 0.036(3) Uani 0.607(3) 1 d D U P B 1
H12F H 0.330984 0.245289 0.301412 0.043 Uiso 0.607(3) 1 calc R U P B 1
H12G H 0.294130 0.168797 0.279315 0.043 Uiso 0.607(3) 1 calc R U P B 1
C123 C 0.3016(6) 0.5228(6) 0.0967(6) 0.032(2) Uani 0.607(3) 1 d D U P B 1
H123 H 0.346442 0.509470 0.133563 0.038 Uiso 0.607(3) 1 calc R U P B 1
C124 C 0.3479(4) 0.5149(5) 0.0303(4) 0.0498(16) Uani 0.607(3) 1 d D U P B 1
H12H H 0.304395 0.522831 -0.005710 0.060 Uiso 0.607(3) 1 calc R U P B 1
H12I H 0.382554 0.452534 0.041303 0.060 Uiso 0.607(3) 1 calc R U P B 1
C125 C 0.4089(5) 0.5905(6) 0.0012(4) 0.0589(18) Uani 0.607(3) 1 d D U P B 1
H12J H 0.456559 0.578261 0.034970 0.071 Uiso 0.607(3) 1 calc R U P B 1
H12K H 0.435142 0.588245 -0.043794 0.071 Uiso 0.607(3) 1 calc R U P B 1
C126 C 0.3577(7) 0.6858(7) -0.0102(7) 0.051(2) Uani 0.607(3) 1 d D U P B 1
H12L H 0.397609 0.733020 -0.026883 0.061 Uiso 0.607(3) 1 calc R U P B 1
H12M H 0.313658 0.699946 -0.047267 0.061 Uiso 0.607(3) 1 calc R U P B 1
C127 C 0.3129(4) 0.6917(4) 0.0555(4) 0.0476(16) Uani 0.607(3) 1 d D U P B 1
H12N H 0.278678 0.754151 0.045415 0.057 Uiso 0.607(3) 1 calc R U P B 1
H12O H 0.357052 0.682936 0.091334 0.057 Uiso 0.607(3) 1 calc R U P B 1
C128 C 0.2531(4) 0.6187(4) 0.0841(3) 0.0377(13) Uani 0.607(3) 1 d D U P B 1
H12P H 0.226784 0.622026 0.128805 0.045 Uiso 0.607(3) 1 calc R U P B 1
H12Q H 0.205493 0.631364 0.050253 0.045 Uiso 0.607(3) 1 calc R U P B 1
C70A C 0.0604(10) 0.3789(16) 0.0541(9) 0.031(3) Uani 0.393(3) 1 d D U P B 2
H70A H 0.037573 0.446254 0.030691 0.037 Uiso 0.393(3) 1 calc R U P B 2
C71A C 0.1004(11) 0.351(2) -0.0066(9) 0.028(3) Uani 0.393(3) 1 d D U P B 2
C72A C 0.1853(14) 0.306(3) -0.0034(13) 0.024(3) Uani 0.393(3) 1 d D U P B 2
H72A H 0.219057 0.292197 0.037343 0.029 Uiso 0.393(3) 1 calc R U P B 2
C73A C 0.2216(10) 0.2797(18) -0.0589(10) 0.029(3) Uani 0.393(3) 1 d D U P B 2
C74A C 0.1711(9) 0.3029(11) -0.1178(8) 0.031(3) Uani 0.393(3) 1 d D U P B 2
H74A H 0.195057 0.284601 -0.155737 0.038 Uiso 0.393(3) 1 calc R U P B 2
C75A C 0.0876(7) 0.3513(8) -0.1252(5) 0.035(2) Uani 0.393(3) 1 d D U P B 2
C76A C 0.0534(9) 0.3772(10) -0.0691(6) 0.031(3) Uani 0.393(3) 1 d D U P B 2
H76A H -0.002522 0.413287 -0.073254 0.037 Uiso 0.393(3) 1 calc R U P B 2
C77A C 0.3129(10) 0.2246(15) -0.0530(13) 0.034(3) Uani 0.393(3) 1 d D U P B 2
H77A H 0.332211 0.206263 -0.003229 0.041 Uiso 0.393(3) 1 calc R U P B 2
C78A C 0.3791(10) 0.2807(11) -0.0997(12) 0.039(3) Uani 0.393(3) 1 d D U P B 2
H78C H 0.380989 0.336440 -0.087233 0.047 Uiso 0.393(3) 1 calc R U P B 2
H78D H 0.360049 0.302171 -0.149244 0.047 Uiso 0.393(3) 1 calc R U P B 2
C79A C 0.4707(9) 0.2258(9) -0.0933(9) 0.042(3) Uani 0.393(3) 1 d D U P B 2
H79C H 0.509601 0.263718 -0.128233 0.051 Uiso 0.393(3) 1 calc R U P B 2
H79D H 0.493841 0.212757 -0.045866 0.051 Uiso 0.393(3) 1 calc R U P B 2
C80A C 0.4707(11) 0.1352(9) -0.1052(9) 0.037(3) Uani 0.393(3) 1 d D U P B 2
H80C H 0.529661 0.098790 -0.096809 0.044 Uiso 0.393(3) 1 calc R U P B 2
H80D H 0.454706 0.147990 -0.154562 0.044 Uiso 0.393(3) 1 calc R U P B 2
C81A C 0.4058(12) 0.0795(12) -0.0557(15) 0.042(3) Uani 0.393(3) 1 d D U P B 2
H81C H 0.422852 0.064915 -0.006351 0.050 Uiso 0.393(3) 1 calc R U P B 2
H81D H 0.406099 0.020138 -0.063542 0.050 Uiso 0.393(3) 1 calc R U P B 2
C82A C 0.3137(12) 0.1354(17) -0.069(2) 0.039(3) Uani 0.393(3) 1 d D U P B 2
H82C H 0.296675 0.150779 -0.118014 0.047 Uiso 0.393(3) 1 calc R U P B 2
H82D H 0.271243 0.097925 -0.037664 0.047 Uiso 0.393(3) 1 calc R U P B 2
C83A C 0.0339(7) 0.3639(8) -0.1891(6) 0.042(2) Uani 0.393(3) 1 d D U P B 2
H83A H 0.076180 0.363418 -0.228037 0.050 Uiso 0.393(3) 1 calc R U P B 2
C84A C -0.0292(8) 0.4533(8) -0.2167(6) 0.050(3) Uani 0.393(3) 1 d D U P B 2
H84C H 0.002944 0.507050 -0.228083 0.060 Uiso 0.393(3) 1 calc R U P B 2
H84D H -0.072726 0.456652 -0.179803 0.060 Uiso 0.393(3) 1 calc R U P B 2
C85A C -0.0767(9) 0.4589(9) -0.2835(6) 0.052(3) Uani 0.393(3) 1 d D U P B 2
H85C H -0.120152 0.515808 -0.298364 0.062 Uiso 0.393(3) 1 calc R U P B 2
H85D H -0.033893 0.463279 -0.322175 0.062 Uiso 0.393(3) 1 calc R U P B 2
C86A C -0.1216(11) 0.3759(10) -0.2707(11) 0.063(4) Uani 0.393(3) 1 d D U P B 2
H86C H -0.148506 0.380169 -0.314922 0.076 Uiso 0.393(3) 1 calc R U P B 2
H86D H -0.168444 0.374635 -0.235394 0.076 Uiso 0.393(3) 1 calc R U P B 2
C87A C -0.0579(10) 0.2880(8) -0.2449(7) 0.077(3) Uani 0.393(3) 1 d D U P B 2
H87C H -0.012098 0.287774 -0.280816 0.092 Uiso 0.393(3) 1 calc R U P B 2
H87D H -0.088190 0.233479 -0.236185 0.092 Uiso 0.393(3) 1 calc R U P B 2
C88A C -0.0165(9) 0.2825(7) -0.1765(6) 0.060(3) Uani 0.393(3) 1 d D U P B 2
H88C H -0.062710 0.283336 -0.140923 0.072 Uiso 0.393(3) 1 calc R U P B 2
H88D H 0.023429 0.223310 -0.157800 0.072 Uiso 0.393(3) 1 calc R U P B 2
C91A C -0.0210(11) 0.3371(12) 0.0858(12) 0.031(3) Uani 0.393(3) 1 d D U P B 2
C92A C -0.0403(17) 0.2526(16) 0.0855(18) 0.042(4) Uani 0.393(3) 1 d D U P B 2
H92A H -0.009275 0.225992 0.054011 0.050 Uiso 0.393(3) 1 calc R U P B 2
C93A C -0.1040(11) 0.2048(10) 0.1301(10) 0.047(3) Uani 0.393(3) 1 d D U P B 2
C94A C -0.1681(8) 0.2687(8) 0.1487(7) 0.037(3) Uani 0.393(3) 1 d D U P B 2
H94A H -0.224237 0.251092 0.161868 0.044 Uiso 0.393(3) 1 calc R U P B 2
C95A C -0.1543(6) 0.3548(8) 0.1488(6) 0.032(2) Uani 0.393(3) 1 d D U P B 2
C96A C -0.0820(6) 0.3914(8) 0.1143(6) 0.030(2) Uani 0.393(3) 1 d D U P B 2
H96A H -0.073538 0.452432 0.109842 0.036 Uiso 0.393(3) 1 calc R U P B 2
C97A C -0.1215(9) 0.1084(8) 0.1341(6) 0.043(2) Uani 0.393(3) 1 d D U P B 2
H97A H -0.163751 0.087921 0.173603 0.052 Uiso 0.393(3) 1 calc R U P B 2
C98A C -0.1673(11) 0.1170(8) 0.0672(8) 0.079(3) Uani 0.393(3) 1 d D U P B 2
H98C H -0.129034 0.140308 0.026028 0.094 Uiso 0.393(3) 1 calc R U P B 2
H98D H -0.221390 0.162147 0.060645 0.094 Uiso 0.393(3) 1 calc R U P B 2
C99A C -0.1897(11) 0.0216(9) 0.0723(10) 0.094(4) Uani 0.393(3) 1 d D U P B 2
H99C H -0.230518 -0.000680 0.111875 0.113 Uiso 0.393(3) 1 calc R U P B 2
H99D H -0.217623 0.026601 0.028335 0.113 Uiso 0.393(3) 1 calc R U P B 2
C00A C -0.1057(13) -0.0450(13) 0.0841(10) 0.079(4) Uani 0.393(3) 1 d D U P B 2
H00A H -0.065847 -0.021195 0.044129 0.094 Uiso 0.393(3) 1 calc R U P B 2
H00B H -0.118176 -0.105785 0.084687 0.094 Uiso 0.393(3) 1 calc R U P B 2
C01A C -0.0598(9) -0.0594(10) 0.1529(9) 0.065(3) Uani 0.393(3) 1 d D U P B 2
H01A H -0.096817 -0.087598 0.193842 0.078 Uiso 0.393(3) 1 calc R U P B 2
H01B H -0.003901 -0.101253 0.157009 0.078 Uiso 0.393(3) 1 calc R U P B 2
C02A C -0.0435(9) 0.0359(10) 0.1509(10) 0.065(3) Uani 0.393(3) 1 d D U P B 2
H02A H -0.020909 0.029193 0.197249 0.078 Uiso 0.393(3) 1 calc R U P B 2
H02B H 0.002260 0.057252 0.115435 0.078 Uiso 0.393(3) 1 calc R U P B 2
C03A C -0.2155(5) 0.4146(7) 0.1823(5) 0.0403(19) Uani 0.393(3) 1 d D U P B 2
H03A H -0.224446 0.478955 0.146727 0.048 Uiso 0.393(3) 1 calc R U P B 2
C04A C -0.3042(6) 0.3859(9) 0.2013(6) 0.037(2) Uani 0.393(3) 1 d D U P B 2
H04A H -0.297047 0.319445 0.231526 0.044 Uiso 0.393(3) 1 calc R U P B 2
H04B H -0.333584 0.391880 0.157696 0.044 Uiso 0.393(3) 1 calc R U P B 2
C05A C -0.3625(9) 0.4406(14) 0.2389(8) 0.042(3) Uani 0.393(3) 1 d D U P B 2
H05A H -0.412855 0.407735 0.259039 0.050 Uiso 0.393(3) 1 calc R U P B 2
H05B H -0.385167 0.502051 0.204342 0.050 Uiso 0.393(3) 1 calc R U P B 2
C06A C -0.3171(8) 0.4549(11) 0.2970(7) 0.055(3) Uani 0.393(3) 1 d D U P B 2
H06A H -0.354383 0.502769 0.311548 0.066 Uiso 0.393(3) 1 calc R U P B 2
H06B H -0.311336 0.396216 0.337992 0.066 Uiso 0.393(3) 1 calc R U P B 2
C07A C -0.2296(7) 0.4836(10) 0.2785(7) 0.062(3) Uani 0.393(3) 1 d D U P B 2
H07A H -0.201510 0.482283 0.321305 0.074 Uiso 0.393(3) 1 calc R U P B 2
H07B H -0.235866 0.548143 0.244624 0.074 Uiso 0.393(3) 1 calc R U P B 2
C08A C -0.1722(8) 0.4207(10) 0.2465(7) 0.038(3) Uani 0.393(3) 1 d D U P B 2
H08A H -0.159898 0.357681 0.282378 0.045 Uiso 0.393(3) 1 calc R U P B 2
H08B H -0.116081 0.444609 0.231931 0.045 Uiso 0.393(3) 1 calc R U P B 2
C11B C 0.1255(18) 0.380(2) 0.1072(10) 0.027(3) Uani 0.393(3) 1 d D U P B 2
C12B C 0.136(2) 0.320(3) 0.1762(13) 0.029(4) Uani 0.393(3) 1 d D U P B 2
H12R H 0.098242 0.273759 0.193440 0.035 Uiso 0.393(3) 1 calc R U P B 2
C13B C 0.1990(18) 0.3227(18) 0.2221(9) 0.030(3) Uani 0.393(3) 1 d D U P B 2
C14B C 0.243(2) 0.401(2) 0.1945(12) 0.030(4) Uani 0.393(3) 1 d D U P B 2
H14B H 0.280521 0.410992 0.225619 0.036 Uiso 0.393(3) 1 calc R U P B 2
C15B C 0.2377(14) 0.4642(16) 0.1252(11) 0.025(3) Uani 0.393(3) 1 d D U P B 2
C16B C 0.180(2) 0.448(2) 0.0815(14) 0.030(4) Uani 0.393(3) 1 d D U P B 2
H16B H 0.178669 0.484554 0.032886 0.037 Uiso 0.393(3) 1 calc R U P B 2
C17B C 0.2109(13) 0.2473(12) 0.2958(7) 0.030(3) Uani 0.393(3) 1 d D U P B 2
H17B H 0.173923 0.199978 0.296121 0.036 Uiso 0.393(3) 1 calc R U P B 2
C18B C 0.1756(9) 0.2808(8) 0.3559(6) 0.033(3) Uani 0.393(3) 1 d D U P B 2
H18E H 0.113377 0.307011 0.346940 0.039 Uiso 0.393(3) 1 calc R U P B 2
H18F H 0.207155 0.331472 0.355775 0.039 Uiso 0.393(3) 1 calc R U P B 2
C19B C 0.1840(7) 0.2042(8) 0.4293(5) 0.039(2) Uani 0.393(3) 1 d D U P B 2
H19E H 0.164494 0.231955 0.465624 0.047 Uiso 0.393(3) 1 calc R U P B 2
H19F H 0.145961 0.157484 0.432246 0.047 Uiso 0.393(3) 1 calc R U P B 2
C20B C 0.2766(9) 0.1577(10) 0.4433(9) 0.037(3) Uani 0.393(3) 1 d D U P B 2
H20E H 0.280150 0.106393 0.489374 0.045 Uiso 0.393(3) 1 calc R U P B 2
H20F H 0.313770 0.203004 0.445167 0.045 Uiso 0.393(3) 1 calc R U P B 2
C21B C 0.3095(13) 0.1194(14) 0.3858(9) 0.033(3) Uani 0.393(3) 1 d D U P B 2
H21E H 0.276047 0.069531 0.387315 0.039 Uiso 0.393(3) 1 calc R U P B 2
H21F H 0.371460 0.091960 0.394426 0.039 Uiso 0.393(3) 1 calc R U P B 2
C22B C 0.3006(15) 0.1953(19) 0.3128(10) 0.028(3) Uani 0.393(3) 1 d D U P B 2
H22E H 0.340982 0.240002 0.309482 0.033 Uiso 0.393(3) 1 calc R U P B 2
H22F H 0.318736 0.166339 0.277028 0.033 Uiso 0.393(3) 1 calc R U P B 2
C23A C 0.2979(8) 0.5372(9) 0.0948(9) 0.024(3) Uani 0.393(3) 1 d D U P B 2
H23A H 0.295206 0.572760 0.127543 0.029 Uiso 0.393(3) 1 calc R U P B 2
C24A C 0.3926(4) 0.4904(5) 0.0951(4) 0.0227(16) Uani 0.393(3) 1 d D U P B 2
H24E H 0.407961 0.446676 0.143133 0.027 Uiso 0.393(3) 1 calc R U P B 2
H24F H 0.398097 0.454247 0.063261 0.027 Uiso 0.393(3) 1 calc R U P B 2
C25A C 0.4562(5) 0.5617(6) 0.0716(4) 0.0293(18) Uani 0.393(3) 1 d D U P B 2
H25E H 0.515650 0.529014 0.069530 0.035 Uiso 0.393(3) 1 calc R U P B 2
H25F H 0.456151 0.591882 0.107048 0.035 Uiso 0.393(3) 1 calc R U P B 2
C26A C 0.4338(6) 0.6369(7) -0.0004(4) 0.0352(19) Uani 0.393(3) 1 d D U P B 2
H26E H 0.471939 0.685411 -0.010032 0.042 Uiso 0.393(3) 1 calc R U P B 2
H26F H 0.444277 0.608980 -0.037564 0.042 Uiso 0.393(3) 1 calc R U P B 2
C27A C 0.3396(9) 0.6803(10) -0.0021(10) 0.040(3) Uani 0.393(3) 1 d D U P B 2
H27E H 0.324963 0.723307 -0.050493 0.048 Uiso 0.393(3) 1 calc R U P B 2
H27F H 0.332152 0.717384 0.029163 0.048 Uiso 0.393(3) 1 calc R U P B 2
C28A C 0.2767(5) 0.6096(5) 0.0207(4) 0.0247(16) Uani 0.393(3) 1 d D U P B 2
H28E H 0.279240 0.577150 -0.013578 0.030 Uiso 0.393(3) 1 calc R U P B 2
H28F H 0.216716 0.642217 0.020547 0.030 Uiso 0.393(3) 1 calc R U P B 2

loop_
_atom_site_aniso_label
_atom_site_aniso_U_11
_atom_site_aniso_U_22
_atom_site_aniso_U_33
_atom_site_aniso_U_23
_atom_site_aniso_U_13
_atom_site_aniso_U_12
C1 0.029(3) 0.017(4) 0.027(3) -0.005(3) 0.008(2) 0.001(3)
C11 0.031(3) 0.020(5) 0.027(3) -0.008(3) 0.011(2) -0.003(3)
C12 0.031(3) 0.020(5) 0.027(3) -0.005(3) 0.007(2) -0.002(3)
C13 0.028(3) 0.019(5) 0.035(3) -0.010(3) 0.008(2) -0.003(3)
C14 0.032(3) 0.017(5) 0.031(3) -0.016(4) 0.011(2) -0.005(3)
C15 0.030(3) 0.024(6) 0.036(3) -0.015(3) 0.009(2) -0.007(3)
C16 0.028(3) 0.021(6) 0.037(3) -0.011(4) 0.013(2) -0.007(4)
C17 0.029(3) 0.025(4) 0.029(3) -0.015(3) 0.009(2) -0.008(3)
C18 0.033(3) 0.041(4) 0.038(4) -0.018(3) 0.013(3) -0.015(3)
C19 0.032(3) 0.057(4) 0.034(4) -0.017(4) 0.007(3) -0.017(3)
C20 0.026(4) 0.071(6) 0.034(4) -0.018(5) 0.001(3) -0.009(4)
C21 0.036(4) 0.055(4) 0.036(4) -0.014(4) -0.002(3) 0.003(3)
C22 0.032(3) 0.040(4) 0.029(4) -0.011(3) 0.000(3) -0.002(3)
C23 0.020(3) 0.032(6) 0.035(3) -0.015(4) 0.010(2) -0.010(4)
C24 0.042(5) 0.030(5) 0.053(4) -0.021(4) 0.007(3) -0.005(4)
C25 0.052(3) 0.034(6) 0.067(3) -0.026(4) 0.004(2) -0.017(5)
C26 0.043(4) 0.047(7) 0.046(4) -0.029(4) 0.013(3) -0.013(5)
C27 0.048(4) 0.035(6) 0.046(4) -0.015(5) -0.014(3) 0.001(5)
C28 0.038(6) 0.029(5) 0.050(5) -0.017(4) -0.001(4) -0.008(4)
C31 0.029(3) 0.025(5) 0.028(3) -0.014(3) 0.011(2) 0.004(3)
C32 0.033(4) 0.032(6) 0.031(3) -0.012(3) 0.009(3) 0.002(5)
C33 0.029(4) 0.035(5) 0.029(3) -0.010(3) 0.011(3) 0.003(4)
C34 0.023(3) 0.036(5) 0.028(4) -0.013(3) 0.005(3) 0.010(4)
C36 0.030(4) 0.038(5) 0.026(4) -0.011(3) 0.007(3) 0.003(3)
C35 0.033(4) 0.030(5) 0.023(3) -0.011(4) 0.007(3) 0.005(4)
C37 0.036(5) 0.046(5) 0.025(3) -0.012(3) 0.012(3) -0.005(4)
C38 0.039(4) 0.032(5) 0.034(4) -0.011(3) 0.005(3) -0.010(4)
C39 0.049(4) 0.046(6) 0.024(3) -0.016(3) 0.011(3) -0.013(4)
C40 0.054(6) 0.044(6) 0.031(5) -0.001(4) 0.004(5) -0.008(5)
C41 0.044(6) 0.038(4) 0.035(4) -0.004(3) 0.010(4) -0.006(4)
C42 0.027(5) 0.043(5) 0.032(4) -0.006(3) 0.005(3) -0.003(4)
C43 0.028(4) 0.049(4) 0.028(4) -0.005(3) -0.001(3) -0.001(3)
C44 0.022(5) 0.048(5) 0.035(4) -0.009(4) 0.002(3) -0.011(4)
C45 0.028(7) 0.057(5) 0.036(5) -0.007(4) 0.008(4) -0.008(4)
C46 0.029(7) 0.071(4) 0.037(5) -0.007(4) 0.004(4) -0.018(4)
C47 0.036(6) 0.081(5) 0.040(6) -0.015(5) 0.006(5) -0.008(5)
C48 0.039(6) 0.067(5) 0.036(6) -0.013(4) 0.013(4) -0.006(4)
C51 0.032(3) 0.022(4) 0.025(3) -0.011(3) 0.010(2) -0.003(3)
C52 0.039(4) 0.024(5) 0.032(4) -0.011(4) 0.015(3) -0.003(4)
C53 0.043(4) 0.023(5) 0.044(5) -0.015(3) 0.022(4) -0.008(4)
C54 0.028(3) 0.018(5) 0.044(6) -0.012(4) 0.011(4) -0.004(4)
C55 0.026(3) 0.024(5) 0.026(4) -0.011(3) 0.002(3) -0.009(4)
C56 0.024(3) 0.030(5) 0.029(5) -0.009(4) 0.008(3) -0.003(4)
C57 0.060(3) 0.037(4) 0.059(4) -0.009(3) 0.042(3) -0.006(3)
C58 0.039(3) 0.039(3) 0.031(3) -0.018(3) 0.014(3) -0.018(3)
C59 0.068(4) 0.042(4) 0.064(4) -0.031(3) 0.048(4) -0.022(3)
C60 0.080(5) 0.073(5) 0.082(5) -0.042(5) 0.058(4) -0.030(4)
C61 0.039(4) 0.039(4) 0.042(3) -0.028(3) 0.028(3) -0.015(3)
C62 0.063(4) 0.033(3) 0.030(3) -0.019(3) 0.034(3) -0.024(3)
C63 0.024(3) 0.024(5) 0.027(5) -0.012(3) 0.003(3) 0.000(4)
C64 0.031(4) 0.030(5) 0.042(6) -0.013(4) 0.000(4) -0.007(4)
C65 0.047(4) 0.031(6) 0.046(7) -0.016(5) 0.008(5) -0.008(5)
C66 0.044(4) 0.036(6) 0.046(6) -0.013(5) 0.005(4) 0.007(5)
C67 0.048(5) 0.040(7) 0.032(5) -0.017(5) -0.009(4) 0.009(5)
C68 0.046(5) 0.031(6) 0.035(5) -0.017(4) -0.008(4) -0.001(5)
C1A 0.032(4) 0.018(5) 0.027(4) -0.009(4) 0.007(3) 0.000(4)
C11A 0.027(4) 0.016(6) 0.025(4) -0.004(4) 0.003(3) -0.001(4)
C12A 0.025(4) 0.024(7) 0.025(4) -0.007(5) 0.001(3) -0.002(4)
C13A 0.023(3) 0.027(6) 0.030(4) -0.009(4) 0.003(3) 0.000(4)
C14A 0.027(3) 0.016(6) 0.027(4) -0.010(4) 0.010(3) -0.001(4)
C15A 0.024(3) 0.016(6) 0.032(4) -0.007(4) 0.006(3) -0.002(4)
C16A 0.023(4) 0.016(6) 0.034(4) -0.014(4) 0.007(3) -0.001(4)
C17A 0.027(4) 0.037(5) 0.025(4) -0.011(5) 0.002(3) 0.006(4)
C18A 0.029(4) 0.037(5) 0.065(6) -0.018(5) 0.006(4) -0.009(3)
C19A 0.026(4) 0.048(5) 0.056(6) -0.023(5) 0.006(5) -0.012(4)
C20A 0.029(5) 0.049(6) 0.032(5) -0.018(5) -0.002(4) 0.004(4)
C21A 0.029(4) 0.052(5) 0.052(6) -0.024(5) 0.000(4) 0.003(4)
C22A 0.026(4) 0.038(5) 0.048(6) -0.018(5) 0.001(4) -0.001(3)
C23B 0.027(4) 0.023(6) 0.037(4) -0.017(4) 0.009(3) -0.004(4)
C24B 0.030(6) 0.022(6) 0.060(6) -0.015(4) 0.006(5) -0.002(5)
C25B 0.052(3) 0.034(6) 0.067(3) -0.026(4) 0.004(2) -0.017(5)
C26B 0.037(5) 0.049(8) 0.040(5) -0.027(5) -0.001(4) -0.009(6)
C27B 0.038(5) 0.035(7) 0.041(5) -0.018(5) 0.005(4) -0.005(5)
C28B 0.030(6) 0.022(6) 0.048(5) -0.007(4) -0.003(4) -0.010(5)
C31A 0.022(4) 0.021(5) 0.022(3) -0.010(4) 0.005(3) 0.010(4)
C32A 0.022(4) 0.029(7) 0.027(4) -0.009(4) 0.009(3) 0.006(5)
C33A 0.028(5) 0.039(6) 0.024(4) -0.014(4) 0.004(3) 0.008(5)
C34A 0.032(5) 0.040(7) 0.022(4) -0.018(4) 0.000(4) 0.008(5)
C36A 0.024(4) 0.042(6) 0.022(4) -0.017(4) -0.001(3) 0.005(4)
C35A 0.034(4) 0.029(6) 0.022(4) -0.015(4) 0.004(3) -0.001(5)
C37A 0.030(5) 0.039(6) 0.032(4) -0.004(4) 0.006(4) 0.007(5)
C38A 0.056(7) 0.043(7) 0.032(4) -0.016(4) 0.010(5) 0.004(6)
C39A 0.065(7) 0.048(7) 0.033(5) -0.012(5) 0.003(5) 0.009(6)
C40A 0.057(7) 0.042(6) 0.028(5) -0.006(5) 0.005(6) -0.002(6)
C41A 0.057(9) 0.039(5) 0.036(5) -0.010(4) -0.002(6) 0.002(6)
C42A 0.051(8) 0.043(5) 0.029(5) -0.013(4) 0.005(6) 0.008(6)
C43A 0.024(5) 0.057(5) 0.020(4) -0.014(4) -0.006(3) -0.006(4)
C44A 0.020(6) 0.056(6) 0.029(5) -0.016(6) 0.000(4) -0.010(5)
C45A 0.013(6) 0.063(6) 0.036(6) -0.013(5) 0.002(5) -0.016(5)
C46A 0.021(7) 0.077(5) 0.031(5) -0.018(5) 0.002(5) -0.015(5)
C47A 0.017(5) 0.077(5) 0.027(6) -0.018(5) -0.002(4) -0.012(4)
C48A 0.023(5) 0.069(5) 0.027(6) -0.019(5) -0.001(4) -0.012(4)
C51A 0.024(4) 0.020(6) 0.024(4) -0.010(4) 0.002(3) 0.001(4)
C52A 0.037(4) 0.022(6) 0.027(4) 0.002(5) 0.006(3) 0.005(5)
C53A 0.036(4) 0.024(6) 0.028(5) 0.005(4) 0.015(4) 0.009(5)
C54A 0.026(4) 0.024(6) 0.023(5) 0.002(4) 0.006(3) 0.004(5)
C55A 0.022(4) 0.021(6) 0.022(5) -0.007(4) 0.005(3) 0.000(4)
C56A 0.025(4) 0.023(6) 0.017(5) -0.005(4) 0.005(3) 0.002(5)
C57A 0.060(3) 0.037(4) 0.059(4) -0.009(3) 0.042(3) -0.006(3)
C58A 0.054(5) 0.113(7) 0.039(4) -0.031(5) 0.024(4) -0.011(5)
C59A 0.081(6) 0.098(7) 0.037(5) -0.031(5) 0.020(4) 0.019(5)
C60A 0.065(6) 0.054(7) 0.091(6) -0.004(6) 0.059(5) -0.007(5)
C61A 0.065(6) 0.073(6) 0.073(6) -0.023(5) 0.024(4) -0.019(5)
C62A 0.083(5) 0.048(5) 0.050(5) -0.014(4) 0.023(4) -0.014(5)
C63A 0.022(4) 0.025(6) 0.024(5) -0.004(4) 0.002(4) -0.003(4)
C64A 0.038(5) 0.028(7) 0.032(7) -0.014(5) -0.004(5) -0.010(6)
C65A 0.051(6) 0.027(6) 0.049(8) -0.008(5) 0.003(6) -0.007(5)
C66A 0.040(5) 0.029(7) 0.039(7) -0.008(5) 0.006(5) 0.006(5)
C67A 0.035(6) 0.038(7) 0.031(6) -0.006(5) -0.001(4) 0.003(6)
C68A 0.029(5) 0.029(7) 0.028(6) -0.013(5) -0.005(4) -0.005(5)
C70 0.014(4) 0.034(4) 0.056(4) -0.033(3) -0.014(3) 0.008(3)
C71 0.021(4) 0.029(4) 0.045(4) -0.020(4) -0.012(3) -0.001(3)
C72 0.027(5) 0.024(4) 0.032(5) -0.011(4) -0.006(4) -0.004(4)
C73 0.024(3) 0.029(4) 0.029(4) -0.004(3) -0.001(3) -0.010(3)
C74 0.035(3) 0.030(4) 0.026(4) -0.004(3) -0.004(3) -0.016(3)
C75 0.041(3) 0.027(4) 0.035(4) -0.006(3) -0.014(3) -0.016(3)
C76 0.030(4) 0.029(4) 0.044(4) -0.015(3) -0.015(3) -0.013(3)
C77 0.026(3) 0.044(4) 0.027(4) -0.011(3) -0.002(3) -0.003(3)
C78 0.023(5) 0.060(6) 0.070(6) -0.010(5) -0.003(4) -0.014(4)
C79 0.025(4) 0.083(7) 0.076(5) -0.015(6) 0.000(4) -0.014(5)
C80 0.033(4) 0.085(8) 0.066(5) -0.019(6) -0.002(3) 0.003(6)
C81 0.040(5) 0.072(6) 0.047(5) -0.023(6) -0.001(4) 0.010(4)
C82 0.036(4) 0.055(4) 0.026(5) -0.018(4) -0.004(4) -0.004(3)
C83 0.051(4) 0.037(4) 0.040(4) -0.004(3) -0.019(3) -0.019(3)
C84 0.037(4) 0.045(4) 0.035(3) -0.013(3) 0.001(3) -0.013(3)
C85 0.051(4) 0.056(4) 0.029(3) -0.013(3) -0.004(3) -0.013(3)
C86 0.046(4) 0.051(4) 0.033(4) -0.013(3) -0.014(3) -0.008(3)
C87 0.056(4) 0.059(4) 0.049(4) 0.001(3) -0.030(3) -0.029(3)
C88 0.060(4) 0.046(4) 0.041(3) 0.003(3) -0.022(3) -0.034(3)
C91 0.021(3) 0.039(4) 0.055(6) -0.028(4) -0.014(3) 0.002(3)
C92 0.029(4) 0.044(4) 0.074(6) -0.042(5) -0.012(4) 0.001(4)
C93 0.025(4) 0.061(4) 0.086(6) -0.051(4) -0.012(4) -0.007(3)
C94 0.037(4) 0.024(3) 0.056(5) -0.014(3) -0.009(3) -0.006(3)
C95 0.025(3) 0.016(3) 0.029(3) 0.000(2) -0.010(2) -0.002(2)
C96 0.028(3) 0.011(3) 0.028(4) -0.006(2) -0.013(3) 0.000(2)
C97 0.040(4) 0.068(4) 0.109(6) -0.058(4) -0.010(5) -0.018(3)
C98 0.095(6) 0.036(4) 0.099(5) -0.039(4) -0.055(5) 0.011(4)
C99 0.091(6) 0.053(4) 0.128(6) -0.056(4) -0.039(5) -0.011(4)
C100 0.093(7) 0.037(4) 0.103(5) -0.034(4) 0.014(5) -0.028(4)
C101 0.115(8) 0.062(5) 0.103(5) -0.026(4) 0.033(6) -0.040(6)
C102 0.077(6) 0.063(4) 0.069(4) -0.030(4) 0.033(5) -0.025(5)
C103 0.025(2) 0.018(2) 0.021(2) -0.001(2) -0.0014(19) -0.012(2)
C104 0.020(3) 0.036(4) 0.024(3) -0.011(3) -0.002(2) -0.008(3)
C105 0.027(3) 0.054(5) 0.037(5) -0.020(4) 0.004(3) -0.011(3)
C106 0.032(3) 0.041(4) 0.029(3) -0.014(3) 0.006(3) -0.007(3)
C107 0.045(3) 0.032(3) 0.024(3) -0.011(2) -0.005(2) -0.014(3)
C108 0.036(4) 0.026(4) 0.029(4) -0.003(3) -0.009(3) -0.009(3)
C111 0.016(5) 0.031(4) 0.051(3) -0.031(3) -0.007(3) 0.008(4)
C112 0.014(6) 0.043(4) 0.041(3) -0.033(3) 0.003(3) -0.003(4)
C113 0.018(5) 0.057(4) 0.030(3) -0.027(3) 0.006(3) -0.008(4)
C114 0.024(5) 0.056(5) 0.032(4) -0.031(3) 0.002(3) -0.009(4)
C115 0.026(4) 0.035(4) 0.038(3) -0.030(3) 0.001(3) -0.005(3)
C116 0.023(5) 0.030(4) 0.044(4) -0.027(3) -0.009(3) 0.006(4)
C117 0.021(4) 0.060(5) 0.029(3) -0.022(3) 0.006(3) -0.015(4)
C118 0.039(4) 0.046(5) 0.031(3) -0.022(3) 0.005(3) -0.007(4)
C119 0.054(4) 0.044(4) 0.029(3) -0.020(3) 0.007(3) -0.010(4)
C120 0.055(4) 0.047(5) 0.026(3) -0.019(4) -0.006(3) -0.017(4)
C121 0.039(6) 0.040(5) 0.035(4) -0.016(3) 0.006(3) -0.013(4)
C122 0.035(6) 0.044(5) 0.034(4) -0.017(3) 0.010(4) -0.016(4)
C123 0.032(4) 0.040(4) 0.028(3) -0.017(3) -0.007(3) -0.003(3)
C124 0.044(3) 0.062(4) 0.052(4) -0.032(3) 0.007(3) -0.009(3)
C125 0.055(4) 0.073(5) 0.051(4) -0.025(4) 0.015(3) -0.013(3)
C126 0.050(5) 0.057(4) 0.041(5) -0.005(4) 0.006(4) -0.026(4)
C127 0.050(4) 0.040(3) 0.045(4) -0.005(3) 0.000(3) -0.009(3)
C128 0.041(3) 0.038(3) 0.037(3) -0.015(3) 0.003(2) -0.009(3)
C70A 0.014(5) 0.032(5) 0.054(5) -0.026(4) -0.013(4) 0.008(4)
C71A 0.028(5) 0.027(5) 0.035(4) -0.019(4) -0.007(4) -0.005(5)
C72A 0.022(5) 0.026(6) 0.028(5) -0.012(5) -0.004(5) -0.006(5)
C73A 0.032(5) 0.035(6) 0.024(5) -0.014(5) 0.005(4) -0.012(5)
C74A 0.038(5) 0.037(7) 0.022(5) -0.010(5) 0.004(4) -0.015(5)
C75A 0.048(5) 0.034(6) 0.028(5) -0.010(4) -0.007(4) -0.015(4)
C76A 0.030(6) 0.027(6) 0.038(5) -0.010(4) -0.008(4) -0.008(5)
C77A 0.026(5) 0.049(5) 0.027(6) -0.013(4) -0.005(4) -0.004(4)
C78A 0.025(6) 0.043(6) 0.050(5) -0.017(5) 0.009(5) -0.003(4)
C79A 0.024(5) 0.042(7) 0.070(6) -0.034(6) 0.000(4) 0.004(5)
C80A 0.030(5) 0.041(6) 0.048(5) -0.026(6) 0.002(4) -0.004(5)
C81A 0.034(5) 0.052(6) 0.044(6) -0.021(5) 0.000(5) -0.010(4)
C82A 0.030(5) 0.056(6) 0.040(7) -0.028(5) 0.002(5) -0.005(4)
C83A 0.044(5) 0.050(6) 0.034(5) -0.017(4) -0.010(4) -0.006(4)
C84A 0.054(6) 0.053(5) 0.044(5) -0.014(5) -0.019(5) -0.005(5)
C85A 0.054(6) 0.065(6) 0.033(5) -0.015(5) -0.008(4) -0.003(5)
C86A 0.058(7) 0.089(7) 0.041(6) -0.010(6) -0.027(6) -0.027(5)
C87A 0.100(7) 0.071(6) 0.060(6) -0.013(5) -0.032(5) -0.028(5)
C88A 0.087(7) 0.044(5) 0.052(5) -0.012(5) -0.041(5) -0.015(5)
C91A 0.020(5) 0.041(5) 0.044(6) -0.033(5) -0.010(4) 0.008(4)
C92A 0.021(6) 0.046(6) 0.074(8) -0.045(6) -0.007(5) 0.008(5)
C93A 0.033(5) 0.064(5) 0.066(6) -0.049(4) -0.013(5) -0.008(4)
C94A 0.020(4) 0.047(5) 0.051(6) -0.024(5) -0.003(4) -0.009(5)
C95A 0.028(4) 0.041(5) 0.038(5) -0.024(4) -0.006(4) -0.004(4)
C96A 0.024(4) 0.032(5) 0.040(6) -0.021(4) -0.002(4) 0.002(4)
C97A 0.030(5) 0.069(5) 0.052(5) -0.045(5) 0.013(4) -0.016(4)
C98A 0.097(7) 0.052(5) 0.100(7) -0.036(6) -0.048(6) -0.006(6)
C99A 0.118(8) 0.058(6) 0.118(9) -0.033(6) -0.050(7) -0.023(6)
C00A 0.099(9) 0.046(6) 0.103(7) -0.030(6) -0.009(7) -0.035(6)
C01A 0.055(7) 0.059(5) 0.090(6) -0.034(5) 0.008(6) -0.019(5)
C02A 0.054(7) 0.066(5) 0.094(7) -0.048(5) -0.006(6) -0.013(5)
C03A 0.037(4) 0.046(5) 0.043(4) -0.022(4) 0.003(3) -0.007(4)
C04A 0.032(4) 0.045(6) 0.042(6) -0.024(5) 0.000(4) -0.008(4)
C05A 0.033(5) 0.056(7) 0.041(7) -0.024(6) 0.013(4) -0.008(5)
C06A 0.058(5) 0.073(7) 0.052(6) -0.041(5) 0.011(5) -0.017(6)
C07A 0.057(5) 0.078(7) 0.064(6) -0.043(5) 0.005(5) -0.010(5)
C08A 0.034(5) 0.047(7) 0.041(6) -0.023(5) 0.001(4) -0.011(5)
C11B 0.013(6) 0.033(5) 0.048(4) -0.032(4) -0.007(4) 0.007(5)
C12B 0.014(7) 0.042(6) 0.044(5) -0.031(5) 0.000(5) -0.006(6)
C13B 0.014(6) 0.054(5) 0.035(4) -0.030(4) 0.001(4) -0.011(5)
C14B 0.023(6) 0.054(6) 0.029(5) -0.032(4) 0.005(4) -0.013(5)
C15B 0.018(5) 0.036(6) 0.032(4) -0.028(4) 0.003(4) -0.003(4)
C16B 0.018(6) 0.037(6) 0.043(6) -0.025(5) -0.008(5) 0.001(5)
C17B 0.020(6) 0.056(6) 0.031(4) -0.031(4) 0.008(4) -0.019(5)
C18B 0.030(5) 0.040(6) 0.033(5) -0.019(5) 0.002(4) -0.007(5)
C19B 0.042(5) 0.047(6) 0.029(4) -0.015(5) 0.006(4) -0.005(5)
C20B 0.039(5) 0.045(7) 0.033(5) -0.021(5) 0.000(4) -0.007(5)
C21B 0.033(7) 0.047(7) 0.029(4) -0.024(4) 0.008(4) -0.014(5)
C22B 0.023(6) 0.039(6) 0.031(5) -0.023(4) 0.007(4) -0.011(5)
C23A 0.021(4) 0.030(5) 0.030(5) -0.021(4) 0.003(4) -0.004(4)
C24A 0.014(3) 0.026(4) 0.030(4) -0.010(3) -0.001(3) -0.008(3)
C25A 0.023(4) 0.035(4) 0.038(4) -0.017(3) 0.002(3) -0.016(3)
C26A 0.042(5) 0.039(5) 0.036(4) -0.020(4) 0.013(4) -0.028(4)
C27A 0.042(5) 0.044(5) 0.033(6) -0.007(4) -0.001(5) -0.020(4)
C28A 0.025(3) 0.032(4) 0.022(3) -0.014(3) 0.005(3) -0.011(3)

loop_
_atom_type_symbol
_atom_type_description
_atom_type_scat_dispersion_real
_atom_type_scat_dispersion_imag
_atom_type_scat_source
C C 0.0033 0.0016 'International Tables Vol C Tables 4.2.6.8 and 6.1.1.4'
H H 0.0000 0.0000 'International Tables Vol C Tables 4.2.6.8 and 6.1.1.4'

loop_
_geom_angle_atom_site_label_1
_geom_angle_atom_site_label_2
_geom_angle_atom_site_label_3
_geom_angle
C51 C1 C31 108.3(7)
C51 C1 C11 115.2(7)
C31 C1 C11 114.5(7)
C51 C1 H1 106.0
C31 C1 H1 106.0
C11 C1 H1 106.0
C16 C11 C12 119.0(8)
C16 C11 C1 119.8(7)
C12 C11 C1 121.0(8)
C11 C12 C13 120.2(8)
C11 C12 H12 119.9
C13 C12 H12 119.9
C14 C13 C12 119.8(8)
C14 C13 C17 120.3(8)
C12 C13 C17 119.9(8)
C13 C14 C15 121.1(8)
C13 C14 H14 119.5
C15 C14 H14 119.5
C16 C15 C14 118.7(8)
C16 C15 C23 120.4(9)
C14 C15 C23 120.9(8)
C15 C16 C11 121.3(8)
C15 C16 H16 119.4
C11 C16 H16 119.4
C13 C17 C22 112.8(7)
C13 C17 C18 111.2(6)
C22 C17 C18 110.4(8)
C13 C17 H17 107.4
C22 C17 H17 107.4
C18 C17 H17 107.4
C19 C18 C17 111.2(6)
C19 C18 H18A 109.4
C17 C18 H18A 109.4
C19 C18 H18B 109.4
C17 C18 H18B 109.4
H18A C18 H18B 108.0
C20 C19 C18 111.3(7)
C20 C19 H19A 109.4
C18 C19 H19A 109.4
C20 C19 H19B 109.4
C18 C19 H19B 109.4
H19A C19 H19B 108.0
C21 C20 C19 111.7(8)
C21 C20 H20A 109.3
C19 C20 H20A 109.3
C21 C20 H20B 109.3
C19 C20 H20B 109.3
H20A C20 H20B 107.9
C20 C21 C22 110.7(7)
C20 C21 H21A 109.5
C22 C21 H21A 109.5
C20 C21 H21B 109.5
C22 C21 H21B 109.5
H21A C21 H21B 108.1
C17 C22 C21 110.5(6)
C17 C22 H22A 109.6
C21 C22 H22A 109.6
C17 C22 H22B 109.6
C21 C22 H22B 109.6
H22A C22 H22B 108.1
C15 C23 C28 112.7(8)
C15 C23 C24 111.3(8)
C28 C23 C24 110.2(9)
C15 C23 H23 107.5
C28 C23 H23 107.5
C24 C23 H23 107.5
C25 C24 C23 109.6(9)
C25 C24 H24A 109.7
C23 C24 H24A 109.7
C25 C24 H24B 109.7
C23 C24 H24B 109.7
H24A C24 H24B 108.2
C26 C25 C24 109.6(11)
C26 C25 H25A 109.8
C24 C25 H25A 109.8
C26 C25 H25B 109.8
C24 C25 H25B 109.8
H25A C25 H25B 108.2
C25 C26 C27 111.7(9)
C25 C26 H26A 109.3
C27 C26 H26A 109.3
C25 C26 H26B 109.3
C27 C26 H26B 109.3
H26A C26 H26B 107.9
C26 C27 C28 112.8(10)
C26 C27 H27A 109.0
C28 C27 H27A 109.0
C26 C27 H27B 109.0
C28 C27 H27B 109.0
H27A C27 H27B 107.8
C23 C28 C27 112.2(8)
C23 C28 H28A 109.2
C27 C28 H28A 109.2
C23 C28 H28B 109.2
C27 C28 H28B 109.2
H28A C28 H28B 107.9
C35 C31 C32 119.1(8)
C35 C31 C1 122.0(7)
C32 C31 C1 118.8(8)
C33 C32 C31 121.1(9)
C33 C32 H32 119.4
C31 C32 H32 119.4
C34 C33 C32 118.5(9)
C34 C33 C37 121.9(9)
C32 C33 C37 119.5(9)
C33 C34 C36 122.3(9)
C33 C34 H34 118.9
C36 C34 H34 118.9
C35 C36 C34 117.5(8)
C35 C36 C43 122.3(9)
C34 C36 C43 120.2(9)
C31 C35 C36 121.5(8)
C31 C35 H35 119.3
C36 C35 H35 119.3
C42 C37 C33 112.1(9)
C42 C37 C38 111.5(10)
C33 C37 C38 111.6(9)
C42 C37 H37 107.1
C33 C37 H37 107.1
C38 C37 H37 107.1
C37 C38 C39 110.9(8)
C37 C38 H38A 109.5
C39 C38 H38A 109.5
C37 C38 H38B 109.5
C39 C38 H38B 109.5
H38A C38 H38B 108.0
C40 C39 C38 110.7(11)
C40 C39 H39A 109.5
C38 C39 H39A 109.5
C40 C39 H39B 109.5
C38 C39 H39B 109.5
H39A C39 H39B 108.1
C39 C40 C41 111.1(11)
C39 C40 H40A 109.4
C41 C40 H40A 109.4
C39 C40 H40B 109.4
C41 C40 H40B 109.4
H40A C40 H40B 108.0
C40 C41 C42 111.1(11)
C40 C41 H41A 109.4
C42 C41 H41A 109.4
C40 C41 H41B 109.4
C42 C41 H41B 109.4
H41A C41 H41B 108.0
C37 C42 C41 110.6(9)
C37 C42 H42A 109.5
C41 C42 H42A 109.5
C37 C42 H42B 109.5
C41 C42 H42B 109.5
H42A C42 H42B 108.1
C36 C43 C48 115.2(10)
C36 C43 C44 112.5(9)
C48 C43 C44 106.7(10)
C36 C43 H43 107.4
C48 C43 H43 107.4
C44 C43 H43 107.4
C45 C44 C43 112.2(9)
C45 C44 H44A 109.2
C43 C44 H44A 109.2
C45 C44 H44B 109.2
C43 C44 H44B 109.2
H44A C44 H44B 107.9
C44 C45 C46 111.7(11)
C44 C45 H45A 109.3
C46 C45 H45A 109.3
C44 C45 H45B 109.3
C46 C45 H45B 109.3
H45A C45 H45B 107.9
C47 C46 C45 112.0(11)
C47 C46 H46A 109.2
C45 C46 H46A 109.2
C47 C46 H46B 109.2
C45 C46 H46B 109.2
H46A C46 H46B 107.9
C46 C47 C48 112.5(9)
C46 C47 H47A 109.1
C48 C47 H47A 109.1
C46 C47 H47B 109.1
C48 C47 H47B 109.1
H47A C47 H47B 107.8
C47 C48 C43 112.1(9)
C47 C48 H48A 109.2
C43 C48 H48A 109.2
C47 C48 H48B 109.2
C43 C48 H48B 109.2
H48A C48 H48B 107.9
C56 C51 C52 119.0(7)
C56 C51 C1 122.8(7)
C52 C51 C1 117.9(7)
C51 C52 C53 121.4(7)
C51 C52 H52 119.3
C53 C52 H52 119.3
C54 C53 C52 118.6(7)
C54 C53 C57 124.0(7)
C52 C53 C57 117.3(7)
C53 C54 C55 121.4(7)
C53 C54 H54 119.3
C55 C54 H54 119.3
C56 C55 C54 118.4(7)
C56 C55 C63 119.7(7)
C54 C55 C63 122.0(7)
C51 C56 C55 121.2(8)
C51 C56 H56 119.4
C55 C56 H56 119.4
C62 C57 C58 120.3(6)
C62 C57 C53 113.8(7)
C58 C57 C53 115.9(6)
C62 C57 H57 100.6
C58 C57 H57 100.6
C53 C57 H57 100.6
C57 C58 C59 114.0(5)
C57 C58 H58A 108.7
C59 C58 H58A 108.7
C57 C58 H58B 108.7
C59 C58 H58B 108.7
H58A C58 H58B 107.6
C60 C59 C58 117.1(6)
C60 C59 H59A 108.0
C58 C59 H59A 108.0
C60 C59 H59B 108.0
C58 C59 H59B 108.0
H59A C59 H59B 107.3
C59 C60 C61 116.8(7)
C59 C60 H60A 108.1
C61 C60 H60A 108.1
C59 C60 H60B 108.1
C61 C60 H60B 108.1
H60A C60 H60B 107.3
C62 C61 C60 115.5(6)
C62 C61 H61A 108.4
C60 C61 H61A 108.4
C62 C61 H61B 108.4
C60 C61 H61B 108.4
H61A C61 H61B 107.5
C57 C62 C61 116.4(5)
C57 C62 H62A 108.2
C61 C62 H62A 108.2
C57 C62 H62B 108.2
C61 C62 H62B 108.2
H62A C62 H62B 107.3
C64 C63 C55 113.6(7)
C64 C63 C68 110.9(8)
C55 C63 C68 111.3(8)
C64 C63 H63 106.8
C55 C63 H63 106.8
C68 C63 H63 106.8
C63 C64 C65 112.6(8)
C63 C64 H64A 109.1
C65 C64 H64A 109.1
C63 C64 H64B 109.1
C65 C64 H64B 109.1
H64A C64 H64B 107.8
C64 C65 C66 111.5(8)
C64 C65 H65A 109.3
C66 C65 H65A 109.3
C64 C65 H65B 109.3
C66 C65 H65B 109.3
H65A C65 H65B 108.0
C67 C66 C65 112.1(9)
C67 C66 H66A 109.2
C65 C66 H66A 109.2
C67 C66 H66B 109.2
C65 C66 H66B 109.2
H66A C66 H66B 107.9
C66 C67 C68 111.0(8)
C66 C67 H67A 109.4
C68 C67 H67A 109.4
C66 C67 H67B 109.4
C68 C67 H67B 109.4
H67A C67 H67B 108.0
C63 C68 C67 111.3(9)
C63 C68 H68A 109.4
C67 C68 H68A 109.4
C63 C68 H68B 109.4
C67 C68 H68B 109.4
H68A C68 H68B 108.0
C51A C1A C31A 109.2(9)
C51A C1A C11A 114.3(9)
C31A C1A C11A 116.1(9)
C51A C1A H1A 105.4
C31A C1A H1A 105.4
C11A C1A H1A 105.4
C12A C11A C16A 117.8(10)
C12A C11A C1A 122.9(9)
C16A C11A C1A 119.3(9)
C11A C12A C13A 121.5(10)
C11A C12A H12A 119.2
C13A C12A H12A 119.2
C14A C13A C12A 117.9(9)
C14A C13A C17A 120.8(10)
C12A C13A C17A 121.3(10)
C13A C14A C15A 123.4(10)
C13A C14A H14A 118.3
C15A C14A H14A 118.3
C16A C15A C14A 116.6(10)
C16A C15A C23B 121.6(11)
C14A C15A C23B 121.8(11)
C15A C16A C11A 122.7(10)
C15A C16A H16A 118.7
C11A C16A H16A 118.7
C18A C17A C13A 116.3(9)
C18A C17A C22A 109.7(9)
C13A C17A C22A 109.7(9)
C18A C17A H17A 106.9
C13A C17A H17A 106.9
C22A C17A H17A 106.9
C17A C18A C19A 111.4(8)
C17A C18A H18C 109.3
C19A C18A H18C 109.3
C17A C18A H18D 109.3
C19A C18A H18D 109.3
H18C C18A H18D 108.0
C20A C19A C18A 111.3(9)
C20A C19A H19C 109.4
C18A C19A H19C 109.4
C20A C19A H19D 109.4
C18A C19A H19D 109.4
H19C C19A H19D 108.0
C19A C20A C21A 112.3(10)
C19A C20A H20C 109.1
C21A C20A H20C 109.1
C19A C20A H20D 109.1
C21A C20A H20D 109.1
H20C C20A H20D 107.9
C20A C21A C22A 109.9(9)
C20A C21A H21C 109.7
C22A C21A H21C 109.7
C20A C21A H21D 109.7
C22A C21A H21D 109.7
H21C C21A H21D 108.2
C17A C22A C21A 111.8(8)
C17A C22A H22C 109.3
C21A C22A H22C 109.3
C17A C22A H22D 109.3
C21A C22A H22D 109.3
H22C C22A H22D 107.9
C24B C23B C15A 114.7(11)
C24B C23B C28B 110.5(12)
C15A C23B C28B 111.4(11)
C24B C23B H23B 106.5
C15A C23B H23B 106.5
C28B C23B H23B 106.5
C23B C24B C25B 113.0(10)
C23B C24B H24C 109.0
C25B C24B H24C 109.0
C23B C24B H24D 109.0
C25B C24B H24D 109.0
H24C C24B H24D 107.8
C26B C25B C24B 114.2(13)
C26B C25B H25C 108.7
C24B C25B H25C 108.7
C26B C25B H25D 108.7
C24B C25B H25D 108.7
H25C C25B H25D 107.6
C25B C26B C27B 111.6(11)
C25B C26B H26C 109.3
C27B C26B H26C 109.3
C25B C26B H26D 109.3
C27B C26B H26D 109.3
H26C C26B H26D 108.0
C26B C27B C28B 108.4(12)
C26B C27B H27C 110.0
C28B C27B H27C 110.0
C26B C27B H27D 110.0
C28B C27B H27D 110.0
H27C C27B H27D 108.4
C23B C28B C27B 110.5(11)
C23B C28B H28C 109.5
C27B C28B H28C 109.5
C23B C28B H28D 109.5
C27B C28B H28D 109.5
H28C C28B H28D 108.1
C35A C31A C32A 118.6(10)
C35A C31A C1A 122.2(9)
C32A C31A C1A 119.2(10)
C33A C32A C31A 121.5(11)
C33A C32A H32A 119.3
C31A C32A H32A 119.3
C34A C33A C32A 118.4(11)
C34A C33A C37A 122.0(12)
C32A C33A C37A 119.5(12)
C33A C34A C36A 121.3(12)
C33A C34A H34A 119.3
C36A C34A H34A 119.3
C35A C36A C34A 118.8(11)
C35A C36A C43A 120.8(11)
C34A C36A C43A 120.4(12)
C31A C35A C36A 121.3(11)
C31A C35A H35A 119.4
C36A C35A H35A 119.4
C42A C37A C38A 113.3(13)
C42A C37A C33A 112.8(12)
C38A C37A C33A 112.4(12)
C42A C37A H37A 105.9
C38A C37A H37A 105.9
C33A C37A H37A 105.9
C37A C38A C39A 111.3(12)
C37A C38A H38C 109.4
C39A C38A H38C 109.4
C37A C38A H38D 109.4
C39A C38A H38D 109.4
H38C C38A H38D 108.0
C40A C39A C38A 111.4(16)
C40A C39A H39C 109.3
C38A C39A H39C 109.3
C40A C39A H39D 109.3
C38A C39A H39D 109.3
H39C C39A H39D 108.0
C39A C40A C41A 110.3(15)
C39A C40A H40C 109.6
C41A C40A H40C 109.6
C39A C40A H40D 109.6
C41A C40A H40D 109.6
H40C C40A H40D 108.1
C42A C41A C40A 110.5(15)
C42A C41A H41C 109.6
C40A C41A H41C 109.6
C42A C41A H41D 109.6
C40A C41A H41D 109.6
H41C C41A H41D 108.1
C37A C42A C41A 111.8(11)
C37A C42A H42C 109.2
C41A C42A H42C 109.2
C37A C42A H42D 109.2
C41A C42A H42D 109.2
H42C C42A H42D 107.9
C36A C43A C48A 113.4(12)
C36A C43A C44A 112.6(12)
C48A C43A C44A 111.6(13)
C36A C43A H43A 106.2
C48A C43A H43A 106.2
C44A C43A H43A 106.2
C45A C44A C43A 112.5(12)
C45A C44A H44C 109.1
C43A C44A H44C 109.1
C45A C44A H44D 109.1
C43A C44A H44D 109.1
H44C C44A H44D 107.8
C44A C45A C46A 110.9(13)
C44A C45A H45C 109.5
C46A C45A H45C 109.5
C44A C45A H45D 109.5
C46A C45A H45D 109.5
H45C C45A H45D 108.0
C47A C46A C45A 112.0(14)
C47A C46A H46C 109.2
C45A C46A H46C 109.2
C47A C46A H46D 109.2
C45A C46A H46D 109.2
H46C C46A H46D 107.9
C46A C47A C48A 112.2(11)
C46A C47A H47C 109.2
C48A C47A H47C 109.2
C46A C47A H47D 109.2
C48A C47A H47D 109.2
H47C C47A H47D 107.9
C47A C48A C43A 110.9(11)
C47A C48A H48C 109.5
C43A C48A H48C 109.5
C47A C48A H48D 109.5
C43A C48A H48D 109.5
H48C C48A H48D 108.1
C56A C51A C52A 118.6(9)
C56A C51A C1A 122.3(9)
C52A C51A C1A 119.1(9)
C53A C52A C51A 120.7(9)
C53A C52A H52A 119.7
C51A C52A H52A 119.7
C54A C53A C52A 119.1(8)
C54A C53A C57A 120.2(9)
C52A C53A C57A 120.7(9)
C53A C54A C55A 121.8(9)
C53A C54A H54A 119.1
C55A C54A H54A 119.1
C54A C55A C56A 117.9(9)
C54A C55A C63A 120.9(9)
C56A C55A C63A 121.1(9)
C51A C56A C55A 121.9(10)
C51A C56A H56A 119.0
C55A C56A H56A 119.0
C62A C57A C53A 114.2(10)
C62A C57A C58A 117.2(8)
C53A C57A C58A 114.3(9)
C62A C57A H57A 102.8
C53A C57A H57A 102.8
C58A C57A H57A 102.8
C57A C58A C59A 112.7(8)
C57A C58A H58C 109.1
C59A C58A H58C 109.1
C57A C58A H58D 109.1
C59A C58A H58D 109.1
H58C C58A H58D 107.8
C60A C59A C58A 110.7(9)
C60A C59A H59C 109.5
C58A C59A H59C 109.5
C60A C59A H59D 109.5
C58A C59A H59D 109.5
H59C C59A H59D 108.1
C59A C60A C61A 111.7(10)
C59A C60A H60C 109.3
C61A C60A H60C 109.3
C59A C60A H60D 109.3
C61A C60A H60D 109.3
H60C C60A H60D 107.9
C62A C61A C60A 107.3(9)
C62A C61A H61C 110.3
C60A C61A H61C 110.3
C62A C61A H61D 110.3
C60A C61A H61D 110.3
H61C C61A H61D 108.5
C57A C62A C61A 115.7(9)
C57A C62A H62C 108.4
C61A C62A H62C 108.4
C57A C62A H62D 108.4
C61A C62A H62D 108.4
H62C C62A H62D 107.4
C55A C63A C64A 112.6(10)
C55A C63A C68A 111.3(10)
C64A C63A C68A 110.7(10)
C55A C63A H63A 107.4
C64A C63A H63A 107.4
C68A C63A H63A 107.4
C63A C64A C65A 110.4(10)
C63A C64A H64C 109.6
C65A C64A H64C 109.6
C63A C64A H64D 109.6
C65A C64A H64D 109.6
H64C C64A H64D 108.1
C66A C65A C64A 110.9(10)
C66A C65A H65C 109.4
C64A C65A H65C 109.4
C66A C65A H65D 109.4
C64A C65A H65D 109.4
H65C C65A H65D 108.0
C67A C66A C65A 111.9(12)
C67A C66A H66C 109.2
C65A C66A H66C 109.2
C67A C66A H66D 109.2
C65A C66A H66D 109.2
H66C C66A H66D 107.9
C66A C67A C68A 111.7(10)
C66A C67A H67C 109.3
C68A C67A H67C 109.3
C66A C67A H67D 109.3
C68A C67A H67D 109.3
H67C C67A H67D 107.9
C67A C68A C63A 110.8(10)
C67A C68A H68C 109.5
C63A C68A H68C 109.5
C67A C68A H68D 109.5
C63A C68A H68D 109.5
H68C C68A H68D 108.1
C111 C70 C91 113.2(9)
C111 C70 C71 111.0(9)
C91 C70 C71 112.8(9)
C111 C70 H70 106.4
C91 C70 H70 106.4
C71 C70 H70 106.4
C76 C71 C72 117.7(9)
C76 C71 C70 118.7(8)
C72 C71 C70 123.5(8)
C71 C72 C73 122.2(9)
C71 C72 H72 118.9
C73 C72 H72 118.9
C74 C73 C72 118.6(8)
C74 C73 C77 121.4(9)
C72 C73 C77 120.1(9)
C73 C74 C75 121.2(8)
C73 C74 H74 119.4
C75 C74 H74 119.4
C76 C75 C74 117.9(7)
C76 C75 C83 122.1(7)
C74 C75 C83 119.9(7)
C71 C76 C75 122.3(7)
C71 C76 H76 118.8
C75 C76 H76 118.8
C82 C77 C78 111.3(9)
C82 C77 C73 113.9(9)
C78 C77 C73 110.9(8)
C82 C77 H77 106.8
C78 C77 H77 106.8
C73 C77 H77 106.8
C77 C78 C79 111.4(8)
C77 C78 H78A 109.3
C79 C78 H78A 109.3
C77 C78 H78B 109.3
C79 C78 H78B 109.3
H78A C78 H78B 108.0
C80 C79 C78 112.0(8)
C80 C79 H79A 109.2
C78 C79 H79A 109.2
C80 C79 H79B 109.2
C78 C79 H79B 109.2
H79A C79 H79B 107.9
C81 C80 C79 112.3(9)
C81 C80 H80A 109.1
C79 C80 H80A 109.1
C81 C80 H80B 109.1
C79 C80 H80B 109.1
H80A C80 H80B 107.9
C80 C81 C82 111.3(9)
C80 C81 H81A 109.4
C82 C81 H81A 109.4
C80 C81 H81B 109.4
C82 C81 H81B 109.4
H81A C81 H81B 108.0
C77 C82 C81 112.9(9)
C77 C82 H82A 109.0
C81 C82 H82A 109.0
C77 C82 H82B 109.0
C81 C82 H82B 109.0
H82A C82 H82B 107.8
C88 C83 C75 113.3(6)
C88 C83 C84 110.2(6)
C75 C83 C84 111.8(6)
C88 C83 H83 107.1
C75 C83 H83 107.1
C84 C83 H83 107.1
C85 C84 C83 110.0(6)
C85 C84 H84A 109.7
C83 C84 H84A 109.7
C85 C84 H84B 109.7
C83 C84 H84B 109.7
H84A C84 H84B 108.2
C86 C85 C84 111.5(7)
C86 C85 H85A 109.3
C84 C85 H85A 109.3
C86 C85 H85B 109.3
C84 C85 H85B 109.3
H85A C85 H85B 108.0
C85 C86 C87 111.6(7)
C85 C86 H86A 109.3
C87 C86 H86A 109.3
C85 C86 H86B 109.3
C87 C86 H86B 109.3
H86A C86 H86B 108.0
C86 C87 C88 109.0(6)
C86 C87 H87A 109.9
C88 C87 H87A 109.9
C86 C87 H87B 109.9
C88 C87 H87B 109.9
H87A C87 H87B 108.3
C83 C88 C87 109.6(6)
C83 C88 H88A 109.8
C87 C88 H88A 109.8
C83 C88 H88B 109.8
C87 C88 H88B 109.8
H88A C88 H88B 108.2
C92 C91 C96 117.7(8)
C92 C91 C70 121.0(8)
C96 C91 C70 121.3(8)
C91 C92 C93 119.5(10)
C91 C92 H92 120.2
C93 C92 H92 120.2
C92 C93 C94 119.6(9)
C92 C93 C97 120.3(8)
C94 C93 C97 118.0(8)
C95 C94 C93 118.3(7)
C95 C94 H94 120.8
C93 C94 H94 120.8
C96 C95 C94 118.9(6)
C96 C95 C103 122.2(5)
C94 C95 C103 118.9(6)
C95 C96 C91 122.9(6)
C95 C96 H96 118.6
C91 C96 H96 118.6
C102 C97 C98 111.2(7)
C102 C97 C93 112.5(8)
C98 C97 C93 113.4(8)
C102 C97 H97 106.4
C98 C97 H97 106.4
C93 C97 H97 106.4
C97 C98 C99 109.8(8)
C97 C98 H98A 109.7
C99 C98 H98A 109.7
C97 C98 H98B 109.7
C99 C98 H98B 109.7
H98A C98 H98B 108.2
C100 C99 C98 109.7(7)
C100 C99 H99A 109.7
C98 C99 H99A 109.7
C100 C99 H99B 109.7
C98 C99 H99B 109.7
H99A C99 H99B 108.2
C101 C100 C99 108.7(9)
C101 C100 H10A 110.0
C99 C100 H10A 110.0
C101 C100 H10B 110.0
C99 C100 H10B 110.0
H10A C100 H10B 108.3
C102 C101 C100 111.0(9)
C102 C101 H10C 109.4
C100 C101 H10C 109.4
C102 C101 H10D 109.4
C100 C101 H10D 109.4
H10C C101 H10D 108.0
C97 C102 C101 112.5(9)
C97 C102 H10E 109.1
C101 C102 H10E 109.1
C97 C102 H10F 109.1
C101 C102 H10F 109.1
H10E C102 H10F 107.8
C95 C103 C108 114.6(5)
C95 C103 C104 111.2(4)
C108 C103 C104 109.3(5)
C95 C103 H103 107.1
C108 C103 H103 107.1
C104 C103 H103 107.1
C105 C104 C103 111.3(6)
C105 C104 H10G 109.4
C103 C104 H10G 109.4
C105 C104 H10H 109.4
C103 C104 H10H 109.4
H10G C104 H10H 108.0
C104 C105 C106 111.3(7)
C104 C105 H10I 109.4
C106 C105 H10I 109.4
C104 C105 H10J 109.4
C106 C105 H10J 109.4
H10I C105 H10J 108.0
C105 C106 C107 111.1(6)
C105 C106 H10K 109.4
C107 C106 H10K 109.4
C105 C106 H10L 109.4
C107 C106 H10L 109.4
H10K C106 H10L 108.0
C108 C107 C106 110.1(5)
C108 C107 H10M 109.6
C106 C107 H10M 109.6
C108 C107 H10N 109.6
C106 C107 H10N 109.6
H10M C107 H10N 108.1
C107 C108 C103 111.1(6)
C107 C108 H10O 109.4
C103 C108 H10O 109.4
C107 C108 H10P 109.4
C103 C108 H10P 109.4
H10O C108 H10P 108.0
C112 C111 C116 119.5(9)
C112 C111 C70 121.6(9)
C116 C111 C70 118.9(9)
C111 C112 C113 119.7(9)
C111 C112 H112 120.1
C113 C112 H112 120.1
C112 C113 C114 121.0(9)
C112 C113 C117 120.6(9)
C114 C113 C117 118.4(9)
C115 C114 C113 119.1(10)
C115 C114 H114 120.4
C113 C114 H114 120.4
C114 C115 C116 119.0(9)
C114 C115 C123 118.5(9)
C116 C115 C123 122.2(9)
C111 C116 C115 121.1(10)
C111 C116 H116 119.4
C115 C116 H116 119.4
C113 C117 C118 112.4(10)
C113 C117 C122 111.7(9)
C118 C117 C122 110.5(9)
C113 C117 H117 107.3
C118 C117 H117 107.3
C122 C117 H117 107.3
C117 C118 C119 109.7(6)
C117 C118 H11A 109.7
C119 C118 H11A 109.7
C117 C118 H11B 109.7
C119 C118 H11B 109.7
H11A C118 H11B 108.2
C120 C119 C118 112.2(6)
C120 C119 H11C 109.2
C118 C119 H11C 109.2
C120 C119 H11D 109.2
C118 C119 H11D 109.2
H11C C119 H11D 107.9
C119 C120 C121 111.0(7)
C119 C120 H12B 109.4
C121 C120 H12B 109.4
C119 C120 H12C 109.4
C121 C120 H12C 109.4
H12B C120 H12C 108.0
C120 C121 C122 111.0(9)
C120 C121 H12D 109.4
C122 C121 H12D 109.4
C120 C121 H12E 109.4
C122 C121 H12E 109.4
H12D C121 H12E 108.0
C117 C122 C121 111.4(8)
C117 C122 H12F 109.4
C121 C122 H12F 109.4
C117 C122 H12G 109.4
C121 C122 H12G 109.4
H12F C122 H12G 108.0
C128 C123 C115 110.3(9)
C128 C123 C124 111.8(7)
C115 C123 C124 110.0(10)
C128 C123 H123 108.2
C115 C123 H123 108.2
C124 C123 H123 108.2
C123 C124 C125 110.1(6)
C123 C124 H12H 109.6
C125 C124 H12H 109.6
C123 C124 H12I 109.6
C125 C124 H12I 109.6
H12H C124 H12I 108.2
C126 C125 C124 110.0(7)
C126 C125 H12J 109.7
C124 C125 H12J 109.7
C126 C125 H12K 109.7
C124 C125 H12K 109.7
H12J C125 H12K 108.2
C127 C126 C125 112.0(8)
C127 C126 H12L 109.2
C125 C126 H12L 109.2
C127 C126 H12M 109.2
C125 C126 H12M 109.2
H12L C126 H12M 107.9
C126 C127 C128 111.1(7)
C126 C127 H12N 109.4
C128 C127 H12N 109.4
C126 C127 H12O 109.4
C128 C127 H12O 109.4
H12N C127 H12O 108.0
C123 C128 C127 111.3(6)
C123 C128 H12P 109.4
C127 C128 H12P 109.4
C123 C128 H12Q 109.4
C127 C128 H12Q 109.4
H12P C128 H12Q 108.0
C91A C70A C71A 115.0(13)
C91A C70A C11B 115.3(13)
C71A C70A C11B 115.2(14)
C91A C70A H70A 102.9
C71A C70A H70A 102.9
C11B C70A H70A 102.9
C72A C71A C76A 119.1(12)
C72A C71A C70A 121.2(12)
C76A C71A C70A 119.5(12)
C71A C72A C73A 121.1(13)
C71A C72A H72A 119.4
C73A C72A H72A 119.4
C74A C73A C72A 117.5(12)
C74A C73A C77A 121.9(13)
C72A C73A C77A 120.6(13)
C73A C74A C75A 124.0(12)
C73A C74A H74A 118.0
C75A C74A H74A 118.0
C74A C75A C76A 117.3(10)
C74A C75A C83A 119.5(10)
C76A C75A C83A 122.8(10)
C75A C76A C71A 120.9(11)
C75A C76A H76A 119.6
C71A C76A H76A 119.6
C78A C77A C82A 109.4(14)
C78A C77A C73A 113.0(13)
C82A C77A C73A 111.9(14)
C78A C77A H77A 107.4
C82A C77A H77A 107.4
C73A C77A H77A 107.4
C77A C78A C79A 113.0(11)
C77A C78A H78C 109.0
C79A C78A H78C 109.0
C77A C78A H78D 109.0
C79A C78A H78D 109.0
H78C C78A H78D 107.8
C80A C79A C78A 111.5(11)
C80A C79A H79C 109.3
C78A C79A H79C 109.3
C80A C79A H79D 109.3
C78A C79A H79D 109.3
H79C C79A H79D 108.0
C79A C80A C81A 109.9(11)
C79A C80A H80C 109.7
C81A C80A H80C 109.7
C79A C80A H80D 109.7
C81A C80A H80D 109.7
H80C C80A H80D 108.2
C80A C81A C82A 110.1(14)
C80A C81A H81C 109.6
C82A C81A H81C 109.6
C80A C81A H81D 109.6
C82A C81A H81D 109.6
H81C C81A H81D 108.2
C77A C82A C81A 109.2(14)
C77A C82A H82C 109.8
C81A C82A H82C 109.8
C77A C82A H82D 109.8
C81A C82A H82D 109.8
H82C C82A H82D 108.3
C84A C83A C75A 116.6(9)
C84A C83A C88A 108.2(9)
C75A C83A C88A 111.7(9)
C84A C83A H83A 106.6
C75A C83A H83A 106.6
C88A C83A H83A 106.6
C83A C84A C85A 111.2(9)
C83A C84A H84C 109.4
C85A C84A H84C 109.4
C83A C84A H84D 109.4
C85A C84A H84D 109.4
H84C C84A H84D 108.0
C86A C85A C84A 111.8(11)
C86A C85A H85C 109.3
C84A C85A H85C 109.3
C86A C85A H85D 109.3
C84A C85A H85D 109.3
H85C C85A H85D 107.9
C85A C86A C87A 110.5(12)
C85A C86A H86C 109.6
C87A C86A H86C 109.6
C85A C86A H86D 109.6
C87A C86A H86D 109.6
H86C C86A H86D 108.1
C86A C87A C88A 108.9(11)
C86A C87A H87C 109.9
C88A C87A H87C 109.9
C86A C87A H87D 109.9
C88A C87A H87D 109.9
H87C C87A H87D 108.3
C83A C88A C87A 110.9(9)
C83A C88A H88C 109.5
C87A C88A H88C 109.5
C83A C88A H88D 109.5
C87A C88A H88D 109.5
H88C C88A H88D 108.0
C92A C91A C96A 119.2(12)
C92A C91A C70A 124.8(12)
C96A C91A C70A 115.9(11)
C91A C92A C93A 122.7(14)
C91A C92A H92A 118.6
C93A C92A H92A 118.6
C92A C93A C94A 110.3(13)
C92A C93A C97A 123.3(11)
C94A C93A C97A 122.5(11)
C95A C94A C93A 124.7(10)
C95A C94A H94A 117.7
C93A C94A H94A 117.7
C96A C95A C94A 118.4(8)
C96A C95A C03A 116.7(8)
C94A C95A C03A 124.8(9)
C95A C96A C91A 119.1(10)
C95A C96A H96A 120.5
C91A C96A H96A 120.5
C02A C97A C98A 112.9(11)
C02A C97A C93A 114.3(11)
C98A C97A C93A 109.6(11)
C02A C97A H97A 106.5
C98A C97A H97A 106.5
C93A C97A H97A 106.5
C97A C98A C99A 110.1(10)
C97A C98A H98C 109.6
C99A C98A H98C 109.6
C97A C98A H98D 109.6
C99A C98A H98D 109.6
H98C C98A H98D 108.2
C00A C99A C98A 107.5(12)
C00A C99A H99C 110.2
C98A C99A H99C 110.2
C00A C99A H99D 110.2
C98A C99A H99D 110.2
H99C C99A H99D 108.5
C99A C00A C01A 113.5(13)
C99A C00A H00A 108.9
C01A C00A H00A 108.9
C99A C00A H00B 108.9
C01A C00A H00B 108.9
H00A C00A H00B 107.7
C02A C01A C00A 107.4(12)
C02A C01A H01A 110.2
C00A C01A H01A 110.2
C02A C01A H01B 110.2
C00A C01A H01B 110.2
H01A C01A H01B 108.5
C97A C02A C01A 114.6(10)
C97A C02A H02A 108.6
C01A C02A H02A 108.6
C97A C02A H02B 108.6
C01A C02A H02B 108.6
H02A C02A H02B 107.6
C04A C03A C95A 114.9(8)
C04A C03A C08A 110.7(8)
C95A C03A C08A 110.5(8)
C04A C03A H03A 106.7
C95A C03A H03A 106.7
C08A C03A H03A 106.7
C03A C04A C05A 115.0(10)
C03A C04A H04A 108.5
C05A C04A H04A 108.5
C03A C04A H04B 108.5
C05A C04A H04B 108.5
H04A C04A H04B 107.5
C04A C05A C06A 113.3(11)
C04A C05A H05A 108.9
C06A C05A H05A 108.9
C04A C05A H05B 108.9
C06A C05A H05B 108.9
H05A C05A H05B 107.7
C07A C06A C05A 115.0(10)
C07A C06A H06A 108.5
C05A C06A H06A 108.5
C07A C06A H06B 108.5
C05A C06A H06B 108.5
H06A C06A H06B 107.5
C06A C07A C08A 111.8(10)
C06A C07A H07A 109.3
C08A C07A H07A 109.3
C06A C07A H07B 109.3
C08A C07A H07B 109.3
H07A C07A H07B 107.9
C07A C08A C03A 111.6(10)
C07A C08A H08A 109.3
C03A C08A H08A 109.3
C07A C08A H08B 109.3
C03A C08A H08B 109.3
H08A C08A H08B 108.0
C12B C11B C16B 118.6(13)
C12B C11B C70A 126.1(13)
C16B C11B C70A 115.3(13)
C11B C12B C13B 123.5(14)
C11B C12B H12R 118.2
C13B C12B H12R 118.2
C12B C13B C14B 113.6(13)
C12B C13B C17B 119.9(13)
C14B C13B C17B 126.5(13)
C15B C14B C13B 125.8(14)
C15B C14B H14B 117.1
C13B C14B H14B 117.1
C16B C15B C14B 115.3(13)
C16B C15B C23A 120.5(13)
C14B C15B C23A 123.6(13)
C11B C16B C15B 122.2(14)
C11B C16B H16B 118.9
C15B C16B H16B 118.9
C22B C17B C18B 109.9(12)
C22B C17B C13B 115.8(13)
C18B C17B C13B 114.2(14)
C22B C17B H17B 105.3
C18B C17B H17B 105.3
C13B C17B H17B 105.3
C17B C18B C19B 114.1(9)
C17B C18B H18E 108.7
C19B C18B H18E 108.7
C17B C18B H18F 108.7
C19B C18B H18F 108.7
H18E C18B H18F 107.6
C20B C19B C18B 110.7(9)
C20B C19B H19E 109.5
C18B C19B H19E 109.5
C20B C19B H19F 109.5
C18B C19B H19F 109.5
H19E C19B H19F 108.1
C19B C20B C21B 110.4(10)
C19B C20B H20E 109.6
C21B C20B H20E 109.6
C19B C20B H20F 109.6
C21B C20B H20F 109.6
H20E C20B H20F 108.1
C20B C21B C22B 111.6(13)
C20B C21B H21E 109.3
C22B C21B H21E 109.3
C20B C21B H21F 109.3
C22B C21B H21F 109.3
H21E C21B H21F 108.0
C17B C22B C21B 114.4(13)
C17B C22B H22E 108.7
C21B C22B H22E 108.7
C17B C22B H22F 108.7
C21B C22B H22F 108.7
H22E C22B H22F 107.6
C15B C23A C24A 110.2(13)
C15B C23A C28A 117.4(12)
C24A C23A C28A 108.6(9)
C15B C23A H23A 106.7
C24A C23A H23A 106.7
C28A C23A H23A 106.7
C25A C24A C23A 111.7(7)
C25A C24A H24E 109.3
C23A C24A H24E 109.3
C25A C24A H24F 109.3
C23A C24A H24F 109.3
H24E C24A H24F 107.9
C24A C25A C26A 113.2(6)
C24A C25A H25E 108.9
C26A C25A H25E 108.9
C24A C25A H25F 108.9
C26A C25A H25F 108.9
H25E C25A H25F 107.8
C27A C26A C25A 110.4(9)
C27A C26A H26E 109.6
C25A C26A H26E 109.6
C27A C26A H26F 109.6
C25A C26A H26F 109.6
H26E C26A H26F 108.1
C26A C27A C28A 113.3(10)
C26A C27A H27E 108.9
C28A C27A H27E 108.9
C26A C27A H27F 108.9
C28A C27A H27F 108.9
H27E C27A H27F 107.7
C27A C28A C23A 112.0(10)
C27A C28A H28E 109.2
C23A C28A H28E 109.2
C27A C28A H28F 109.2
C23A C28A H28F 109.2
H28E C28A H28F 107.9

loop_
_geom_bond_atom_site_label_1
_geom_bond_atom_site_label_2
_geom_bond_distance
C1 C51 1.515(8)
C1 C31 1.523(9)
C1 C11 1.530(8)
C1 H1 1.0000
C11 C16 1.390(9)
C11 C12 1.394(9)
C12 C13 1.394(9)
C12 H12 0.9500
C13 C14 1.377(9)
C13 C17 1.527(9)
C14 C15 1.391(9)
C14 H14 0.9500
C15 C16 1.389(9)
C15 C23 1.513(9)
C16 H16 0.9500
C17 C22 1.527(10)
C17 C18 1.528(8)
C17 H17 1.0000
C18 C19 1.524(8)
C18 H18A 0.9900
C18 H18B 0.9900
C19 C20 1.514(11)
C19 H19A 0.9900
C19 H19B 0.9900
C20 C21 1.512(10)
C20 H20A 0.9900
C20 H20B 0.9900
C21 C22 1.540(9)
C21 H21A 0.9900
C21 H21B 0.9900
C22 H22A 0.9900
C22 H22B 0.9900
C23 C28 1.527(10)
C23 C24 1.530(10)
C23 H23 1.0000
C24 C25 1.522(11)
C24 H24A 0.9900
C24 H24B 0.9900
C25 C26 1.486(10)
C25 H25A 0.9900
C25 H25B 0.9900
C26 C27 1.521(10)
C26 H26A 0.9900
C26 H26B 0.9900
C27 C28 1.533(10)
C27 H27A 0.9900
C27 H27B 0.9900
C28 H28A 0.9900
C28 H28B 0.9900
C31 C35 1.389(9)
C31 C32 1.392(9)
C32 C33 1.388(10)
C32 H32 0.9500
C33 C34 1.384(10)
C33 C37 1.518(9)
C34 C36 1.401(9)
C34 H34 0.9500
C36 C35 1.393(10)
C36 C43 1.509(9)
C35 H35 0.9500
C37 C42 1.509(10)
C37 C38 1.533(10)
C37 H37 1.0000
C38 C39 1.544(10)
C38 H38A 0.9900
C38 H38B 0.9900
C39 C40 1.512(11)
C39 H39A 0.9900
C39 H39B 0.9900
C40 C41 1.520(11)
C40 H40A 0.9900
C40 H40B 0.9900
C41 C42 1.524(10)
C41 H41A 0.9900
C41 H41B 0.9900
C42 H42A 0.9900
C42 H42B 0.9900
C43 C48 1.534(10)
C43 C44 1.546(10)
C43 H43 1.0000
C44 C45 1.512(10)
C44 H44A 0.9900
C44 H44B 0.9900
C45 C46 1.518(11)
C45 H45A 0.9900
C45 H45B 0.9900
C46 C47 1.511(11)
C46 H46A 0.9900
C46 H46B 0.9900
C47 C48 1.526(11)
C47 H47A 0.9900
C47 H47B 0.9900
C48 H48A 0.9900
C48 H48B 0.9900
C51 C56 1.376(9)
C51 C52 1.388(8)
C52 C53 1.397(9)
C52 H52 0.9500
C53 C54 1.376(9)
C53 C57 1.527(8)
C54 C55 1.402(9)
C54 H54 0.9500
C55 C56 1.401(9)
C55 C63 1.521(9)
C56 H56 0.9500
C57 C62 1.434(9)
C57 C58 1.462(8)
C57 H57 1.0000
C58 C59 1.513(7)
C58 H58A 0.9900
C58 H58B 0.9900
C59 C60 1.439(10)
C59 H59A 0.9900
C59 H59B 0.9900
C60 C61 1.509(9)
C60 H60A 0.9900
C60 H60B 0.9900
C61 C62 1.494(7)
C61 H61A 0.9900
C61 H61B 0.9900
C62 H62A 0.9900
C62 H62B 0.9900
C63 C64 1.515(9)
C63 C68 1.525(10)
C63 H63 1.0000
C64 C65 1.533(9)
C64 H64A 0.9900
C64 H64B 0.9900
C65 C66 1.535(10)
C65 H65A 0.9900
C65 H65B 0.9900
C66 C67 1.505(10)
C66 H66A 0.9900
C66 H66B 0.9900
C67 C68 1.527(10)
C67 H67A 0.9900
C67 H67B 0.9900
C68 H68A 0.9900
C68 H68B 0.9900
C1A C51A 1.520(10)
C1A C31A 1.525(10)
C1A C11A 1.533(10)
C1A H1A 1.0000
C11A C12A 1.395(11)
C11A C16A 1.399(11)
C12A C13A 1.396(11)
C12A H12A 0.9500
C13A C14A 1.378(11)
C13A C17A 1.529(10)
C14A C15A 1.395(11)
C14A H14A 0.9500
C15A C16A 1.390(11)
C15A C23B 1.519(11)
C16A H16A 0.9500
C17A C18A 1.506(12)
C17A C22A 1.533(11)
C17A H17A 1.0000
C18A C19A 1.551(10)
C18A H18C 0.9900
C18A H18D 0.9900
C19A C20A 1.507(12)
C19A H19C 0.9900
C19A H19D 0.9900
C20A C21A 1.507(12)
C20A H20C 0.9900
C20A H20D 0.9900
C21A C22A 1.535(10)
C21A H21C 0.9900
C21A H21D 0.9900
C22A H22C 0.9900
C22A H22D 0.9900
C23B C24B 1.514(11)
C23B C28B 1.526(12)
C23B H23B 1.0000
C24B C25B 1.535(12)
C24B H24C 0.9900
C24B H24D 0.9900
C25B C26B 1.499(12)
C25B H25C 0.9900
C25B H25D 0.9900
C26B C27B 1.525(12)
C26B H26C 0.9900
C26B H26D 0.9900
C27B C28B 1.528(12)
C27B H27C 0.9900
C27B H27D 0.9900
C28B H28C 0.9900
C28B H28D 0.9900
C31A C35A 1.390(11)
C31A C32A 1.400(11)
C32A C33A 1.393(11)
C32A H32A 0.9500
C33A C34A 1.393(12)
C33A C37A 1.522(11)
C34A C36A 1.398(11)
C34A H34A 0.9500
C36A C35A 1.390(11)
C36A C43A 1.506(11)
C35A H35A 0.9500
C37A C42A 1.505(12)
C37A C38A 1.512(13)
C37A H37A 1.0000
C38A C39A 1.536(13)
C38A H38C 0.9900
C38A H38D 0.9900
C39A C40A 1.510(13)
C39A H39C 0.9900
C39A H39D 0.9900
C40A C41A 1.527(13)
C40A H40C 0.9900
C40A H40D 0.9900
C41A C42A 1.526(12)
C41A H41C 0.9900
C41A H41D 0.9900
C42A H42C 0.9900
C42A H42D 0.9900
C43A C48A 1.532(12)
C43A C44A 1.537(12)
C43A H43A 1.0000
C44A C45A 1.510(12)
C44A H44C 0.9900
C44A H44D 0.9900
C45A C46A 1.525(12)
C45A H45C 0.9900
C45A H45D 0.9900
C46A C47A 1.508(13)
C46A H46C 0.9900
C46A H46D 0.9900
C47A C48A 1.523(12)
C47A H47C 0.9900
C47A H47D 0.9900
C48A H48C 0.9900
C48A H48D 0.9900
C51A C56A 1.384(11)
C51A C52A 1.395(11)
C52A C53A 1.394(11)
C52A H52A 0.9500
C53A C54A 1.380(10)
C53A C57A 1.526(10)
C54A C55A 1.388(11)
C54A H54A 0.9500
C55A C56A 1.395(11)
C55A C63A 1.513(10)
C56A H56A 0.9500
C57A C62A 1.379(12)
C57A C58A 1.531(11)
C57A H57A 1.0000
C58A C59A 1.572(11)
C58A H58C 0.9900
C58A H58D 0.9900
C59A C60A 1.448(14)
C59A H59C 0.9900
C59A H59D 0.9900
C60A C61A 1.552(13)
C60A H60C 0.9900
C60A H60D 0.9900
C61A C62A 1.537(11)
C61A H61C 0.9900
C61A H61D 0.9900
C62A H62C 0.9900
C62A H62D 0.9900
C63A C64A 1.520(12)
C63A C68A 1.536(11)
C63A H63A 1.0000
C64A C65A 1.540(11)
C64A H64C 0.9900
C64A H64D 0.9900
C65A C66A 1.526(12)
C65A H65C 0.9900
C65A H65D 0.9900
C66A C67A 1.492(12)
C66A H66C 0.9900
C66A H66D 0.9900
C67A C68A 1.535(11)
C67A H67C 0.9900
C67A H67D 0.9900
C68A H68C 0.9900
C68A H68D 0.9900
C70 C111 1.524(8)
C70 C91 1.529(9)
C70 C71 1.532(9)
C70 H70 1.0000
C71 C76 1.384(9)
C71 C72 1.390(9)
C72 C73 1.392(9)
C72 H72 0.9500
C73 C74 1.390(9)
C73 C77 1.531(9)
C74 C75 1.402(9)
C74 H74 0.9500
C75 C76 1.400(9)
C75 C83 1.527(8)
C76 H76 0.9500
C77 C82 1.516(10)
C77 C78 1.518(10)
C77 H77 1.0000
C78 C79 1.519(9)
C78 H78A 0.9900
C78 H78B 0.9900
C79 C80 1.505(11)
C79 H79A 0.9900
C79 H79B 0.9900
C80 C81 1.502(11)
C80 H80A 0.9900
C80 H80B 0.9900
C81 C82 1.534(10)
C81 H81A 0.9900
C81 H81B 0.9900
C82 H82A 0.9900
C82 H82B 0.9900
C83 C88 1.517(9)
C83 C84 1.549(9)
C83 H83 1.0000
C84 C85 1.526(8)
C84 H84A 0.9900
C84 H84B 0.9900
C85 C86 1.481(10)
C85 H85A 0.9900
C85 H85B 0.9900
C86 C87 1.533(10)
C86 H86A 0.9900
C86 H86B 0.9900
C87 C88 1.556(8)
C87 H87A 0.9900
C87 H87B 0.9900
C88 H88A 0.9900
C88 H88B 0.9900
C91 C92 1.388(9)
C91 C96 1.389(9)
C92 C93 1.391(11)
C92 H92 0.9500
C93 C94 1.415(10)
C93 C97 1.508(9)
C94 C95 1.388(8)
C94 H94 0.9500
C95 C96 1.387(8)
C95 C103 1.509(7)
C96 H96 0.9500
C97 C102 1.497(11)
C97 C98 1.498(11)
C97 H97 1.0000
C98 C99 1.541(8)
C98 H98A 0.9900
C98 H98B 0.9900
C99 C100 1.519(11)
C99 H99A 0.9900
C99 H99B 0.9900
C100 C101 1.516(12)
C100 H10A 0.9900
C100 H10B 0.9900
C101 C102 1.513(11)
C101 H10C 0.9900
C101 H10D 0.9900
C102 H10E 0.9900
C102 H10F 0.9900
C103 C108 1.528(8)
C103 C104 1.560(7)
C103 H103 1.0000
C104 C105 1.516(9)
C104 H10G 0.9900
C104 H10H 0.9900
C105 C106 1.524(9)
C105 H10I 0.9900
C105 H10J 0.9900
C106 C107 1.544(8)
C106 H10K 0.9900
C106 H10L 0.9900
C107 C108 1.509(9)
C107 H10M 0.9900
C107 H10N 0.9900
C108 H10O 0.9900
C108 H10P 0.9900
C111 C112 1.375(9)
C111 C116 1.384(9)
C112 C113 1.388(9)
C112 H112 0.9500
C113 C114 1.395(10)
C113 C117 1.506(9)
C114 C115 1.388(9)
C114 H114 0.9500
C115 C116 1.397(10)
C115 C123 1.508(9)
C116 H116 0.9500
C117 C118 1.521(10)
C117 C122 1.521(9)
C117 H117 1.0000
C118 C119 1.528(9)
C118 H11A 0.9900
C118 H11B 0.9900
C119 C120 1.498(10)
C119 H11C 0.9900
C119 H11D 0.9900
C120 C121 1.515(10)
C120 H12B 0.9900
C120 H12C 0.9900
C121 C122 1.528(9)
C121 H12D 0.9900
C121 H12E 0.9900
C122 H12F 0.9900
C122 H12G 0.9900
C123 C128 1.503(10)
C123 C124 1.526(11)
C123 H123 1.0000
C124 C125 1.554(9)
C124 H12H 0.9900
C124 H12I 0.9900
C125 C126 1.516(12)
C125 H12J 0.9900
C125 H12K 0.9900
C126 C127 1.496(12)
C126 H12L 0.9900
C126 H12M 0.9900
C127 C128 1.512(8)
C127 H12N 0.9900
C127 H12O 0.9900
C128 H12P 0.9900
C128 H12Q 0.9900
C70A C91A 1.518(11)
C70A C71A 1.520(11)
C70A C11B 1.531(11)
C70A H70A 1.0000
C71A C72A 1.389(12)
C71A C76A 1.402(12)
C72A C73A 1.390(12)
C72A H72A 0.9500
C73A C74A 1.378(12)
C73A C77A 1.529(12)
C74A C75A 1.383(12)
C74A H74A 0.9500
C75A C76A 1.389(11)
C75A C83A 1.526(10)
C76A H76A 0.9500
C77A C78A 1.516(13)
C77A C82A 1.526(13)
C77A H77A 1.0000
C78A C79A 1.530(12)
C78A H78C 0.9900
C78A H78D 0.9900
C79A C80A 1.513(12)
C79A H79C 0.9900
C79A H79D 0.9900
C80A C81A 1.522(13)
C80A H80C 0.9900
C80A H80D 0.9900
C81A C82A 1.541(13)
C81A H81C 0.9900
C81A H81D 0.9900
C82A H82C 0.9900
C82A H82D 0.9900
C83A C84A 1.516(12)
C83A C88A 1.529(12)
C83A H83A 1.0000
C84A C85A 1.554(11)
C84A H84C 0.9900
C84A H84D 0.9900
C85A C86A 1.497(13)
C85A H85C 0.9900
C85A H85D 0.9900
C86A C87A 1.503(14)
C86A H86C 0.9900
C86A H86D 0.9900
C87A C88A 1.536(11)
C87A H87C 0.9900
C87A H87D 0.9900
C88A H88C 0.9900
C88A H88D 0.9900
C91A C92A 1.395(12)
C91A C96A 1.408(12)
C92A C93A 1.414(14)
C92A H92A 0.9500
C93A C94A 1.427(13)
C93A C97A 1.538(12)
C94A C95A 1.389(11)
C94A H94A 0.9500
C95A C96A 1.379(11)
C95A C03A 1.528(10)
C96A H96A 0.9500
C97A C02A 1.487(13)
C97A C98A 1.528(12)
C97A H97A 1.0000
C98A C99A 1.543(12)
C98A H98C 0.9900
C98A H98D 0.9900
C99A C00A 1.509(14)
C99A H99C 0.9900
C99A H99D 0.9900
C00A C01A 1.539(14)
C00A H00A 0.9900
C00A H00B 0.9900
C01A C02A 1.527(13)
C01A H01A 0.9900
C01A H01B 0.9900
C02A H02A 0.9900
C02A H02B 0.9900
C03A C04A 1.502(11)
C03A C08A 1.542(12)
C03A H03A 1.0000
C04A C05A 1.506(12)
C04A H04A 0.9900
C04A H04B 0.9900
C05A C06A 1.508(13)
C05A H05A 0.9900
C05A H05B 0.9900
C06A C07A 1.483(12)
C06A H06A 0.9900
C06A H06B 0.9900
C07A C08A 1.512(12)
C07A H07A 0.9900
C07A H07B 0.9900
C08A H08A 0.9900
C08A H08B 0.9900
C11B C12B 1.388(12)
C11B C16B 1.393(12)
C12B C13B 1.412(12)
C12B H12R 0.9500
C13B C14B 1.412(13)
C13B C17B 1.541(12)
C14B C15B 1.405(12)
C14B H14B 0.9500
C15B C16B 1.403(13)
C15B C23A 1.520(11)
C16B H16B 0.9500
C17B C22B 1.493(12)
C17B C18B 1.532(12)
C17B H17B 1.0000
C18B C19B 1.543(12)
C18B H18E 0.9900
C18B H18F 0.9900
C19B C20B 1.503(12)
C19B H19E 0.9900
C19B H19F 0.9900
C20B C21B 1.520(12)
C20B H20E 0.9900
C20B H20F 0.9900
C21B C22B 1.532(13)
C21B H21E 0.9900
C21B H21F 0.9900
C22B H22E 0.9900
C22B H22F 0.9900
C23A C24A 1.538(12)
C23A C28A 1.546(14)
C23A H23A 1.0000
C24A C25A 1.531(9)
C24A H24E 0.9900
C24A H24F 0.9900
C25A C26A 1.534(10)
C25A H25E 0.9900
C25A H25F 0.9900
C26A C27A 1.511(14)
C26A H26E 0.9900
C26A H26F 0.9900
C27A C28A 1.517(13)
C27A H27E 0.9900
C27A H27F 0.9900
C28A H28E 0.9900
C28A H28F 0.9900
